data_1559959
loop_
_publ_author_name
'Rekis, Toms'
'Schaller, Achim M.'
'Kotla, Surya Rohith'
'Sch\"onleber, Andreas'
'Noohinejad, Leila'
'Tolkiehn, Martin'
'Paulmann, Carsten'
'van Smaalen, Sander'

_publ_section_title
;
 Single-crystal-to-single-crystal phase transitions of commensurately
 modulated sodium saccharinate 1.875-hydrate
;
_journal_issue 1
_journal_name_full IUCrJ
_journal_page_first 139
_journal_page_last 147
_journal_paper_doi 10.1107/S2052252520015912
_journal_volume 8
_journal_year 2021
_chemical_formula_sum 'C7 H4 N Na O4.875 S'
_chemical_formula_weight 235.2
_chemical_name_common 'Sodium Saccharinate 1.875-Hydrate'
_space_group_IT_number 15
_space_group_name_Hall '-C 2yac'
_space_group_name_H-M_alt 'C 1 2/n 1'
_space_group_ssg_name C2/c(0\b0)s0
_symmetry_cell_setting monoclinic
_cell_angle_alpha 90
_cell_angle_beta 93.6645
_cell_angle_gamma 90
_cell_formula_units_Z 16
_cell_length_a 18.6705
_cell_length_b 7.12300(10)
_cell_length_c 29.12920(10)
_cell_measurement_temperature 210
_cell_modulation_dimension 1
_cell_volume 3865.97(6)
_diffrn_ambient_temperature 210
_diffrn_detector 'Pilatus CdTe 1M'
_diffrn_measured_fraction_theta_full 0.88
_diffrn_measured_fraction_theta_max 0.83
_diffrn_measurement_device 'four-circle diffractometer'
_diffrn_measurement_device_type 'Huber four-circle diffractometer'
_diffrn_measurement_method '\f scans'
_diffrn_measurement_specimen_support 'glass fiber'
_diffrn_radiation_monochromator 'Si111 and Si311'
_diffrn_radiation_probe x-ray
_diffrn_radiation_source synchrotron
_diffrn_radiation_type synchrotron
_diffrn_radiation_wavelength 0.5
_diffrn_reflns_av_R_equivalents 0.081
_diffrn_reflns_av_unetI/netI 0.0826
_diffrn_reflns_limit_h_max 30
_diffrn_reflns_limit_h_min -30
_diffrn_reflns_limit_index_m_1_max 4
_diffrn_reflns_limit_index_m_1_min -4
_diffrn_reflns_limit_k_max 13
_diffrn_reflns_limit_k_min -13
_diffrn_reflns_limit_l_max 47
_diffrn_reflns_limit_l_min -47
_diffrn_reflns_number 217545
_diffrn_reflns_theta_full 16.11
_diffrn_reflns_theta_max 24.09
_diffrn_reflns_theta_min 1.54
_diffrn_source synchrotron
_exptl_absorpt_coefficient_mu 0.144
_exptl_absorpt_correction_type empirical
_exptl_absorpt_process_details
'SADABS, Program for Empirical Absorption Correction of Area Detector Data, G. M. Sheldrick, 1996'
_exptl_crystal_colour colourless
_exptl_crystal_density_diffrn 1.6141
_exptl_crystal_description prism
_exptl_crystal_F_000 1934
_exptl_crystal_size_max 0.15
_exptl_crystal_size_mid 0.15
_exptl_crystal_size_min 0.15
_refine_ls_extinction_method none
_refine_ls_goodness_of_fit_gt 2.53
_refine_ls_goodness_of_fit_ref 2.04
_refine_ls_hydrogen_treatment constr
_refine_ls_number_constraints 710
_refine_ls_number_parameters 1702
_refine_ls_number_reflns 53016
_refine_ls_number_restraints 0
_refine_ls_R_factor_all 0.1159
_refine_ls_R_factor_gt 0.0518
_refine_ls_shift/su_max 0.0095
_refine_ls_shift/su_mean 0.0004
_refine_ls_structure_factor_coef F
_refine_ls_weighting_details w=1/(\s^2^(F)+0.0001F^2^)
_refine_ls_weighting_scheme sigma
_refine_ls_wR_factor_gt 0.0505
_refine_ls_wR_factor_ref 0.0544
_reflns_number_gt 30241
_reflns_number_total 53016
_reflns_threshold_expression I>3\s(I)
_cod_data_source_file lt5033.cif
_cod_data_source_block 210K
_cod_depositor_comments
;
The following automatic conversions were performed:

data item '_diffrn_radiation_probe' value 'X-ray' was changed to
'x-ray' in accordance with the
/home/data/users/saulius/crontab/automatic-downloads/rss-feeds/IUCr/lib/dictionaries/cif_core.dic
dictionary named 'cif_core.dic' version 2.4.2 last updated on
2011-04-26.

Automatic conversion script
Id: cif_fix_values 7556 2019-12-06 15:28:31Z antanas 

 Adding full bibliography for 1559957--1559961.cif.
;
_cod_original_formula_sum 'C7 H4 N1 Na1 O4.875 S1'
_cod_database_code 1559959
_jana_cell_commen_supercell_matrix_1_1 1
_jana_cell_commen_supercell_matrix_1_2 0
_jana_cell_commen_supercell_matrix_1_3 0
_jana_cell_commen_supercell_matrix_2_1 0
_jana_cell_commen_supercell_matrix_2_2 4
_jana_cell_commen_supercell_matrix_2_3 0
_jana_cell_commen_supercell_matrix_3_1 0
_jana_cell_commen_supercell_matrix_3_2 0
_jana_cell_commen_supercell_matrix_3_3 1
_jana_cell_commen_t_section_1 0

loop_
_space_group_symop_id
_space_group_symop_operation_xyz
1 x,y,z
2 -x,y+0.5,-z+0.5
3 x+0.5,y+0.5,z
4 -x+0.5,y,-z+0.5
5 -x,-y,-z
6 x,-y+0.5,z+0.5
7 -x+0.5,-y+0.5,-z
8 x+0.5,-y,z+0.5

loop_
_space_group_symop_ssg_id
_space_group_symop_ssg_operation_algebraic
1 x1,x2,x3,x4
2 -x1,x2+1/2,-x3+1/2,x4+1/2
3 -x1,-x2,-x3,-x4
4 x1,-x2+1/2,x3+1/2,-x4+1/2
5 x1+1/2,x2+1/2,x3,x4
6 -x1+1/2,x2,-x3+1/2,x4+1/2
7 -x1+1/2,-x2+1/2,-x3,-x4
8 x1+1/2,-x2,x3+1/2,-x4+1/2

loop_
_atom_site_label
_atom_site_type_symbol
_atom_site_fract_x
_atom_site_fract_y
_atom_site_fract_z
_atom_site_adp_type
_atom_site_U_iso_or_equiv
_atom_site_site_symmetry_multiplicity
_atom_site_occupancy
_atom_site_calc_flag
_atom_site_refinement_flags
_atom_site_disorder_assembly
_atom_site_disorder_group
S1a S -0.050980(9) 0.77418(3) 0.412378(6) Uani 0.02231(5) 8 1 d . . .
O1a O -0.09198(3) 0.94006(9) 0.42124(2) Uani 0.03393(18) 8 1 d . . .
O2a O -0.08038(3) 0.60373(8) 0.42987(2) Uani 0.03345(18) 8 1 d . . .
O3a O 0.05843(3) 0.75560(8) 0.313756(18) Uani 0.03017(18) 8 1 d . . .
N1a N -0.03677(3) 0.75638(9) 0.35894(2) Uani 0.02491(19) 8 1 d . . .
C7a C 0.03413(4) 0.76725(10) 0.35190(3) Uani 0.0219(2) 8 1 d . . .
S1b S -0.219394(12) 0.78110(4) 0.173871(9) Uani 0.02336(6) 8 0.875 d . . .
S1b' S -0.20246(7) 0.69627(19) 0.17525(5) Uani 0.02336(6) 8 0.07826(16) d . . .
S1b'' S -0.18082(10) 0.6821(3) 0.17573(9) Uani 0.02336(6) 8 0.04674(16) d . . .
O1b O -0.26191(4) 0.61863(11) 0.17620(3) Uani 0.0367(2) 8 0.875 d . . .
O1b' O -0.2183(7) 0.500(2) 0.1791(5) Uani 0.0367(2) 8 0.07826(16) d . . .
O1b'' O -0.2046(2) 0.8190(6) 0.21056(18) Uani 0.0367(2) 8 0.04674(16) d . . .
O2b O -0.25319(4) 0.94855(11) 0.18690(3) Uani 0.0371(2) 8 0.875 d . . .
O2b' O -0.24934(15) 0.8219(4) 0.19705(10) Uani 0.0371(2) 8 0.07826(16) d . . .
O2b'' O -0.2186(10) 0.500(3) 0.1792(7) Uani 0.0371(2) 8 0.04674(16) d . . .
O3b O -0.02814(4) 0.74802(11) 0.18803(3) Uani 0.0326(2) 8 0.875 d . . .
O3b' O -0.01437(13) 0.8080(4) 0.16223(11) Uani 0.0326(2) 8 0.07826(16) d . . .
O3b'' O -0.0022(2) 0.7069(7) 0.1333(2) Uani 0.0326(2) 8 0.04674(16) d . . .
N1b N -0.14509(4) 0.75407(13) 0.20261(3) Uani 0.0267(2) 8 0.875 d . . .
N1b' N -0.12043(18) 0.7269(5) 0.19229(12) Uani 0.0267(2) 8 0.07826(16) d . . .
N1b'' N -0.0946(3) 0.6671(9) 0.1807(2) Uani 0.0267(2) 8 0.04674(16) d . . .
C7b C -0.09095(5) 0.76272(14) 0.17481(4) Uani 0.0232(2) 8 0.875 d . . .
C7b' C -0.08030(19) 0.7772(6) 0.15790(15) Uani 0.0232(2) 8 0.07826(16) d . . .
C7b'' C -0.0667(3) 0.7150(10) 0.1403(3) Uani 0.0232(2) 8 0.04674(16) d . . .
O28w O 0.09502(4) 0.52152(10) 0.22153(3) Uani 0.0455(3) 8 0.9844 d . . .
O28w' O 0.09502(4) 0.52152(10) 0.22153(3) Uani 0.0559(12) 8 0.0842(7) d . . .
O28w'' O 0.0923(3) 0.5440(8) 0.2131(2) Uani 0.0559(12) 8 0.0564(7) d . . .
O18w O -0.09450(4) 0.50065(10) 0.27937(3) Uani 0.0419(12) 8 0.8438 d . . .
O18w' O -0.09450(4) 0.50065(10) 0.27937(3) Uani 0.0421(9) 8 0.0910(6) d . . .
O18w'' O -0.0490(3) 0.4616(8) 0.28290(19) Uani 0.0421(9) 8 0.0496(6) d . . .
O19w' O -0.09450(4) 0.50065(10) 0.27937(3) Uani 0.0408(10) 8 0.0839(6) d . . .
O19w'' O -0.0962(3) 0.4842(7) 0.28073(19) Uani 0.0408(10) 8 0.0567(6) d . . .
O24w O 0.14962(4) 0.78030(10) 0.12140(3) Uani 0.0553(3) 8 0.9844 d . . .
O24w' O 0.14962(4) 0.78030(10) 0.12140(3) Uani 0.0524(8) 8 0.0826(4) d . . .
O24w'' O 0.1462(2) 0.8435(7) 0.12168(16) Uani 0.0524(8) 8 0.0580(4) d . . .
O23w O 0.23885(8) 0.8137(2) 0.27662(5) Uani 0.0345(5) 8 0.8438 d . . .
Na6 Na 0.19807(4) 0.81502(12) 0.19797(3) Uani 0.0266(3) 8 0.75 d . . .
Na2 Na 0.00371(10) 0.6882(3) 0.25334(8) Uani 0.0423(7) 8 0.625 d . . .
Na2' Na -0.10379(7) 0.7645(2) 0.28202(5) Uani 0.0292(5) 8 0.0745(3) d . . .
Na2'' Na -0.03729(12) 0.7734(4) 0.25393(8) Uani 0.0442(9) 8 0.0505(3) d . . .
Na16' Na 0.13596(11) 0.6927(10) 0.26391(10) Uani 0.0335(11) 8 0.0664(15) d . . .
Na16'' Na 0.14093(13) 0.8121(15) 0.26904(10) Uani 0.050(2) 8 0.0586(15) d . . .
Na16 Na 0.15101(4) 0.76744(12) 0.27696(3) Uani 0.0270(3) 8 0.125 d . . .
Na14' Na 0.09356(6) 0.9779(2) 0.14972(5) Uani 0.0240(4) 8 0.0726(2) d . . .
Na14'' Na 0.10843(10) 0.5581(3) 0.14950(7) Uani 0.0306(7) 8 0.0524(2) d . . .
Na14 Na 0.08978(4) 0.55444(12) 0.15801(3) Uani 0.0240(2) 8 0.125 d . . .
C1a C 0.03897(3) 0.80359(9) 0.43301(2) Uani 0.0208(7) 8 1 d . . .
C2a C 0.07990(5) 0.79697(14) 0.39555(3) Uani 0.0205(7) 8 1 d . . .
C3a C 0.15319(5) 0.81835(16) 0.40100(3) Uani 0.0262(7) 8 1 d . . .
C4a C 0.18358(5) 0.84639(16) 0.44521(4) Uani 0.0318(7) 8 1 d . . .
C5a C 0.14173(5) 0.85306(16) 0.48245(4) Uani 0.0326(7) 8 1 d . . .
C6a C 0.06799(5) 0.83145(15) 0.47717(3) Uani 0.0273(8) 8 1 d . . .
H1c3a H 0.182372 0.814023 0.375055 Uani 0.0333(16) 8 1 d . . .
H1c4a H 0.234619 0.861384 0.449911 Uani 0.0426(14) 8 1 d . . .
H1c5a H 0.16414 0.873092 0.512637 Uani 0.0440(14) 8 1 d . . .
H1c6a H 0.038533 0.835651 0.502989 Uani 0.0352(16) 8 1 d . . .
C1b C -0.18692(5) 0.8074(4) 0.11961(3) Uani 0.0213(11) 8 0.875 d . . .
C2b C -0.11361(6) 0.7940(4) 0.12576(4) Uani 0.0210(11) 8 0.875 d . . .
C3b C -0.07161(6) 0.8129(7) 0.08891(4) Uani 0.0283(12) 8 0.875 d . . .
C4b C -0.10583(7) 0.8456(4) 0.04594(4) Uani 0.0347(11) 8 0.875 d . . .
C5b C -0.17950(7) 0.8582(4) 0.04032(4) Uani 0.0362(11) 8 0.875 d . . .
C6b C -0.22201(6) 0.8395(7) 0.07728(4) Uani 0.0303(12) 8 0.875 d . . .
H1c3b H -0.020279 0.803761 0.092789 Uani 0.044(2) 8 0.875 d . . .
H1c4b H -0.077691 0.859556 0.019699 Uani 0.054(2) 8 0.875 d . . .
H1c5b H -0.201777 0.880482 0.01019 Uani 0.057(2) 8 0.875 d . . .
H1c6b H -0.273356 0.848538 0.073605 Uani 0.047(3) 8 0.875 d . . .
C1c C -0.19351(15) 0.7626(8) 0.11675(7) Uani 0.0213(10) 8 0.07826(16) d . . .
C2c C -0.12200(15) 0.7989(8) 0.11270(8) Uani 0.0210(10) 8 0.07826(16) d . . .
C3c C -0.09805(14) 0.8574(14) 0.07136(10) Uani 0.0283(11) 8 0.07826(16) d . . .
C4c C -0.14833(15) 0.8780(8) 0.03450(8) Uani 0.0347(10) 8 0.07826(16) d . . .
C5c C -0.21991(15) 0.8406(8) 0.03910(8) Uani 0.0362(10) 8 0.07826(16) d . . .
C6c C -0.24431(15) 0.7819(15) 0.08062(10) Uani 0.0303(12) 8 0.07826(16) d . . .
H1c3c H -0.048159 0.883183 0.068107 Uani 0.044(2) 8 0.07826(16) d . . .
H1c4c H -0.132967 0.918941 0.005308 Uani 0.054(2) 8 0.07826(16) d . . .
H1c5c H -0.253514 0.855559 0.013007 Uani 0.057(2) 8 0.07826(16) d . . .
H1c6c H -0.294135 0.755869 0.084074 Uani 0.047(2) 8 0.07826(16) d . . .
C1d C -0.1900(2) 0.7675(10) 0.12082(13) Uani 0.0213(10) 8 0.04674(16) d . . .
C2d C -0.1231(2) 0.7804(10) 0.10408(13) Uani 0.0210(10) 8 0.04674(16) d . . .
C3d C -0.11547(18) 0.8411(16) 0.05981(16) Uani 0.0283(11) 8 0.04674(16) d . . .
C4d C -0.1772(2) 0.8880(10) 0.03318(13) Uani 0.0347(10) 8 0.04674(16) d . . .
C5d C -0.2440(2) 0.8739(10) 0.05046(13) Uani 0.0362(10) 8 0.04674(16) d . . .
C6d C -0.25192(18) 0.8131(16) 0.09499(16) Uani 0.0303(11) 8 0.04674(16) d . . .
H1c3d H -0.068963 0.850619 0.047719 Uani 0.044(2) 8 0.04674(16) d . . .
H1c4d H -0.17328 0.93094 0.002209 Uani 0.054(2) 8 0.04674(16) d . . .
H1c5d H -0.285776 0.90681 0.031258 Uani 0.057(2) 8 0.04674(16) d . . .
H1c6d H -0.298285 0.803308 0.107261 Uani 0.047(2) 8 0.04674(16) d . . .

loop_
_atom_site_aniso_label
_atom_site_aniso_type_symbol
_atom_site_aniso_U_11
_atom_site_aniso_U_22
_atom_site_aniso_U_33
_atom_site_aniso_U_12
_atom_site_aniso_U_13
_atom_site_aniso_U_23
S1a S 0.02080(8) 0.02795(10) 0.01834(8) -0.00041(7) 0.00244(6) -0.00243(7)
O1a O 0.0296(3) 0.0403(4) 0.0319(3) 0.0116(2) 0.0020(2) -0.0057(3)
O2a O 0.0362(3) 0.0368(3) 0.0281(3) -0.0124(2) 0.0074(2) -0.0010(3)
O3a O 0.0296(3) 0.0425(4) 0.0189(3) -0.0025(2) 0.0056(2) -0.0013(2)
N1a N 0.0226(3) 0.0349(4) 0.0172(3) -0.0016(2) 0.0016(2) -0.0025(3)
C7a C 0.0251(3) 0.0216(4) 0.0191(3) 0.0003(3) 0.0019(3) 0.0002(3)
S1b S 0.02375(11) 0.02121(10) 0.02585(11) 0.00229(9) 0.00727(9) 0.00212(8)
S1b' S 0.02375(11) 0.02121(10) 0.02585(11) 0.00229(9) 0.00727(9) 0.00212(8)
S1b'' S 0.02375(11) 0.02121(10) 0.02585(11) 0.00229(9) 0.00727(9) 0.00212(8)
O1b O 0.0340(4) 0.0307(4) 0.0468(5) -0.0053(3) 0.0124(3) 0.0089(3)
O1b' O 0.0340(4) 0.0307(4) 0.0468(5) -0.0053(3) 0.0124(3) 0.0089(3)
O1b'' O 0.0340(4) 0.0307(4) 0.0468(5) -0.0053(3) 0.0124(3) 0.0089(3)
O2b O 0.0413(4) 0.0304(4) 0.0411(5) 0.0112(3) 0.0146(3) -0.0032(3)
O2b' O 0.0413(4) 0.0304(4) 0.0411(5) 0.0112(3) 0.0146(3) -0.0032(3)
O2b'' O 0.0413(4) 0.0304(4) 0.0411(5) 0.0112(3) 0.0146(3) -0.0032(3)
O3b O 0.0224(3) 0.0361(4) 0.0381(4) 0.0021(2) -0.0066(3) 0.0027(3)
O3b' O 0.0224(3) 0.0361(4) 0.0381(4) 0.0021(2) -0.0066(3) 0.0027(3)
O3b'' O 0.0224(3) 0.0361(4) 0.0381(4) 0.0021(2) -0.0066(3) 0.0027(3)
N1b N 0.0278(4) 0.0307(4) 0.0213(4) 0.0013(3) -0.0004(3) 0.0036(3)
N1b' N 0.0278(4) 0.0307(4) 0.0213(4) 0.0013(3) -0.0004(3) 0.0036(3)
N1b'' N 0.0278(4) 0.0307(4) 0.0213(4) 0.0013(3) -0.0004(3) 0.0036(3)
C7b C 0.0241(4) 0.0195(4) 0.0255(5) 0.0001(3) -0.0026(3) 0.0003(3)
C7b' C 0.0241(4) 0.0195(4) 0.0255(5) 0.0001(3) -0.0026(3) 0.0003(3)
C7b'' C 0.0241(4) 0.0195(4) 0.0255(5) 0.0001(3) -0.0026(3) 0.0003(3)
O28w O 0.0423(4) 0.0396(5) 0.0547(6) 0.0012(3) 0.0048(4) 0.0016(4)
O28w' O 0.067(2) 0.0420(17) 0.056(3) 0.0130(13) -0.0212(19) -0.0138(17)
O28w'' O 0.067(2) 0.0420(17) 0.056(3) 0.0130(13) -0.0212(19) -0.0138(17)
O18w O 0.0489(18) 0.037(2) 0.041(2) -0.0094(15) 0.0118(15) -0.0036(17)
O18w' O 0.0339(16) 0.0506(13) 0.0421(15) 0.0039(13) 0.0043(12) -0.0043(11)
O18w'' O 0.0339(16) 0.0506(13) 0.0421(15) 0.0039(13) 0.0043(12) -0.0043(11)
O19w' O 0.0420(19) 0.0359(15) 0.0432(19) -0.0011(13) -0.0075(13) 0.0001(12)
O19w'' O 0.0420(19) 0.0359(15) 0.0432(19) -0.0011(13) -0.0075(13) 0.0001(12)
O24w O 0.0658(5) 0.0451(6) 0.0529(6) -0.0006(4) -0.0135(4) 0.0033(4)
O24w' O 0.0532(12) 0.0426(16) 0.0597(15) 0.0032(15) -0.0099(11) -0.0026(16)
O24w'' O 0.0532(12) 0.0426(16) 0.0597(15) 0.0032(15) -0.0099(11) -0.0026(16)
O23w O 0.0357(8) 0.0356(10) 0.0326(9) 0.0001(7) 0.0043(7) -0.0010(8)
Na6 Na 0.0253(4) 0.0285(5) 0.0261(5) 0.0045(3) 0.0019(4) -0.0015(4)
Na2 Na 0.0238(10) 0.0507(13) 0.0516(13) -0.0022(9) -0.0047(8) 0.0239(10)
Na2' Na 0.0389(8) 0.0266(9) 0.0210(8) -0.0019(6) -0.0051(6) -0.0009(6)
Na2'' Na 0.0418(14) 0.0562(18) 0.0334(14) -0.0186(11) -0.0083(10) -0.0014(12)
Na16' Na 0.0207(9) 0.054(3) 0.0261(11) 0.0039(10) 0.0035(7) 0.0118(12)
Na16'' Na 0.0278(11) 0.091(6) 0.0341(14) -0.0007(15) 0.0127(9) 0.0019(18)
Na16 Na 0.0217(4) 0.0349(5) 0.0246(5) -0.0029(3) 0.0039(3) 0.0017(4)
Na14' Na 0.0216(7) 0.0271(8) 0.0228(8) -0.0019(5) -0.0016(5) 0.0046(6)
Na14'' Na 0.0227(10) 0.0353(13) 0.0328(13) 0.0016(8) -0.0050(8) 0.0028(10)
Na14 Na 0.0208(4) 0.0278(5) 0.0232(4) 0.0043(3) -0.0012(3) -0.0009(4)
C1a C 0.0234(3) 0.018(2) 0.0205(3) 0.0006(4) 0.0001(2) -0.0008(5)
C2a C 0.0238(3) 0.017(2) 0.0201(3) 0.0001(5) 0.0001(2) 0.0001(5)
C3a C 0.0234(3) 0.025(2) 0.0306(3) 0.0000(5) 0.0026(2) -0.0004(5)
C4a C 0.0242(3) 0.032(2) 0.0385(3) 0.0003(4) -0.0063(2) -0.0043(5)
C5a C 0.0343(3) 0.034(2) 0.0279(3) 0.0027(4) -0.0099(2) -0.0067(5)
C6a C 0.0334(3) 0.028(2) 0.0204(3) 0.0031(5) -0.0009(2) -0.0037(5)
H1c3a H 0.0286(6) 0.033(5) 0.0389(4) 0.0002(10) 0.0101(5) 0.0013(9)
H1c4a H 0.0246(5) 0.044(4) 0.0572(6) -0.0007(9) -0.0096(4) -0.0060(9)
H1c5a H 0.0478(5) 0.049(4) 0.0328(6) 0.0047(9) -0.0177(4) -0.0110(9)
H1c6a H 0.0453(6) 0.039(5) 0.0216(4) 0.0053(10) 0.0043(5) -0.0043(10)
C1b C 0.0225(4) 0.016(3) 0.0251(3) -0.0003(5) 0.0015(3) 0.0005(5)
C2b C 0.0225(4) 0.017(3) 0.0236(3) -0.0004(5) 0.0011(3) -0.0001(5)
C3b C 0.0282(3) 0.025(3) 0.0324(5) -0.0013(4) 0.0093(2) -0.0024(6)
C4b C 0.0502(4) 0.030(3) 0.0251(3) -0.0014(5) 0.0121(3) -0.0018(5)
C5b C 0.0524(4) 0.033(3) 0.0226(3) 0.0013(5) -0.0046(3) 0.0000(5)
C6b C 0.0305(3) 0.028(4) 0.0315(5) 0.0016(4) -0.0072(2) 0.0002(6)
H1c3b H 0.0276(3) 0.053(7) 0.0524(11) -0.0005(6) 0.0140(3) -0.0014(13)
H1c4b H 0.0735(8) 0.059(6) 0.0326(5) -0.0019(10) 0.0255(5) 0.0003(10)
H1c5b H 0.0787(8) 0.065(6) 0.0256(5) 0.0044(10) -0.0128(5) 0.0039(10)
H1c6b H 0.0313(3) 0.058(8) 0.0510(11) 0.0045(6) -0.0137(3) 0.0030(14)
C1c C 0.0224(4) 0.016(3) 0.0251(4) 0.0012(7) 0.0021(3) -0.0004(7)
C2c C 0.0223(4) 0.017(3) 0.0236(4) 0.0010(7) 0.0015(3) -0.0009(7)
C3c C 0.0323(3) 0.025(3) 0.0287(5) -0.0011(7) 0.0096(3) -0.0006(8)
C4c C 0.0523(4) 0.031(3) 0.0217(4) 0.0033(7) 0.0059(3) 0.0006(7)
C5c C 0.0457(4) 0.035(3) 0.0264(4) 0.0062(7) -0.0096(3) -0.0024(7)
C6c C 0.0257(3) 0.029(3) 0.0352(6) 0.0021(7) -0.0054(3) -0.0030(8)
H1c3c H 0.0360(4) 0.051(7) 0.0467(12) -0.0071(13) 0.0175(4) 0.0032(17)
H1c4c H 0.0803(9) 0.058(6) 0.0253(6) 0.0024(13) 0.0135(5) 0.0077(14)
H1c5c H 0.0650(9) 0.068(6) 0.0350(6) 0.0088(13) -0.0223(6) 0.0003(14)
H1c6c H 0.0248(4) 0.058(7) 0.0576(12) -0.0018(13) -0.0078(5) -0.0009(18)
C1d C 0.0231(4) 0.016(3) 0.0245(4) 0.0001(5) 0.0027(3) -0.0011(9)
C2d C 0.0225(4) 0.017(3) 0.0235(4) -0.0002(5) 0.0017(3) -0.0014(9)
C3d C 0.0354(3) 0.025(3) 0.0246(6) -0.0029(4) 0.0073(3) -0.0011(10)
C4d C 0.0518(4) 0.030(3) 0.0216(4) 0.0004(4) -0.0029(3) 0.0006(9)
C5d C 0.0389(4) 0.034(3) 0.0340(4) 0.0049(4) -0.0132(3) -0.0019(9)
C6d C 0.0231(3) 0.029(3) 0.0384(6) 0.0021(4) -0.0021(3) -0.0032(10)
H1c3d H 0.0434(4) 0.052(7) 0.0381(12) -0.0050(7) 0.0185(5) 0.003(2)
H1c4d H 0.0811(8) 0.057(6) 0.0236(8) 0.0012(9) -0.0019(5) 0.0086(18)
H1c5d H 0.0514(8) 0.065(6) 0.0510(8) 0.0115(9) -0.0260(5) 0.0026(18)
H1c6d H 0.0226(4) 0.058(7) 0.0613(12) 0.0032(7) 0.0028(5) 0.000(2)

loop_
_atom_site_displace_Fourier_atom_site_label
_atom_site_displace_Fourier_axis
_atom_site_displace_Fourier_wave_vector_seq_id
_atom_site_displace_Fourier_param_cos
_atom_site_displace_Fourier_param_sin
S1a x 1 -0.003045(12) 0.001488(12)
S1a y 1 0.01933(4) -0.00896(4)
S1a z 1 -0.001226(9) 0.000393(9)
S1a x 2 0.007155(12) 0.003874(12)
S1a y 2 0.00027(4) 0.02541(4)
S1a z 2 -0.000646(8) -0.001678(9)
S1a x 3 -0.003615(12) 0.016762(12)
S1a y 3 -0.01357(4) 0.00399(4)
S1a z 3 -0.000581(9) 0.003163(9)
S1a x 4 0 -0.001155(10)
S1a y 4 0 -0.01099(3)
S1a z 4 0 -0.000361(7)
O1a x 1 0.00010(4) -0.00189(4)
O1a y 1 0.02194(11) 0.00531(11)
O1a z 1 0.00290(3) -0.00013(3)
O1a x 2 -0.00633(4) 0.00577(4)
O1a y 2 -0.02970(11) -0.00182(11)
O1a z 2 0.00130(3) -0.00040(3)
O1a x 3 -0.00824(4) -0.01486(4)
O1a y 3 0.00965(12) -0.01311(11)
O1a z 3 -0.00236(3) -0.00305(3)
O1a x 4 0 0.00286(3)
O1a y 4 0 0.01422(9)
O1a z 4 0 0.00025(2)
O2a x 1 -0.00298(4) 0.00307(4)
O2a y 1 0.00401(11) -0.01913(11)
O2a z 1 -0.00378(3) 0.00170(3)
O2a x 2 0.00109(4) -0.00749(4)
O2a y 2 0.02886(11) 0.00168(11)
O2a z 2 -0.00165(3) 0.00226(3)
O2a x 3 0.01356(4) -0.01174(4)
O2a y 3 0.01225(11) 0.00881(11)
O2a z 3 0.00200(3) -0.00142(3)
O2a x 4 0 -0.00020(3)
O2a y 4 0 0.01288(8)
O2a z 4 0 0.00070(2)
O3a x 1 -0.00353(3) 0.01563(4)
O3a y 1 0.03733(11) -0.00050(11)
O3a z 1 -0.00187(2) 0.00738(3)
O3a x 2 0.01161(4) 0.00059(4)
O3a y 2 0.01356(11) 0.00522(11)
O3a z 2 0.00020(2) -0.00200(3)
O3a x 3 0.00077(4) 0.01531(4)
O3a y 3 -0.00528(11) 0.02154(11)
O3a z 3 0.00037(3) 0.00222(2)
O3a x 4 0 0.00048(3)
O3a y 4 0 -0.00307(8)
O3a z 4 0 0.000338(17)
N1a x 1 -0.00318(4) 0.00955(4)
N1a y 1 0.02936(13) -0.01006(12)
N1a z 1 -0.00156(3) 0.00180(3)
N1a x 2 0.00973(4) 0.00134(4)
N1a y 2 0.01013(12) 0.02013(13)
N1a z 2 -0.00093(3) -0.00146(3)
N1a x 3 0.00079(4) 0.01621(4)
N1a y 3 -0.00964(13) 0.01166(13)
N1a z 3 0.00018(3) 0.00299(3)
N1a x 4 0 -0.00022(3)
N1a y 4 0 -0.00874(9)
N1a z 4 0 -0.00027(2)
C7a x 1 -0.00387(5) 0.01046(5)
C7a y 1 0.02742(14) -0.00255(14)
C7a z 1 -0.00176(3) 0.00583(3)
C7a x 2 0.00999(5) 0.00262(5)
C7a y 2 0.01036(14) 0.01195(14)
C7a z 2 0.00017(3) -0.00195(4)
C7a x 3 -0.00197(5) 0.01594(5)
C7a y 3 -0.00907(15) 0.01362(14)
C7a z 3 -0.00016(4) 0.00245(3)
C7a x 4 0 -0.00017(4)
C7a y 4 0 -0.00479(11)
C7a z 4 0 0.00011(3)
S1b x 1 -0.001192(13) 0.02441(2)
S1b y 1 -0.03943(4) -0.01117(6)
S1b z 1 0.002660(9) 0.004291(16)
S1b x 2 -0.012673(19) 0.004035(15)
S1b y 2 0.02304(6) -0.05771(4)
S1b z 2 -0.007007(14) 0.003919(11)
S1b x 3 -0.006796(16) 0.004410(17)
S1b y 3 0.02224(5) 0.00757(5)
S1b z 3 0.000415(12) -0.001837(13)
O1b x 1 0.02697(6) 0.01224(5)
O1b y 1 -0.05116(17) 0.03706(14)
O1b z 1 0.00710(4) 0.00457(4)
O1b x 2 0.01496(4) 0.01843(6)
O1b y 2 -0.07847(13) -0.03626(18)
O1b z 2 0.00264(3) 0.00916(5)
O1b x 3 0.00950(4) 0.00345(6)
O1b y 3 -0.00833(11) -0.02489(18)
O1b z 3 -0.00243(3) 0.00001(5)
O2b x 1 -0.03064(5) 0.00986(6)
O2b y 1 -0.02878(13) -0.04949(17)
O2b z 1 -0.00484(3) 0.00647(4)
O2b x 2 0.00637(5) -0.00897(6)
O2b y 2 0.07826(13) 0.02982(16)
O2b z 2 -0.00707(3) -0.00816(4)
O2b x 3 0.00180(7) -0.00733(4)
O2b y 3 -0.02262(19) 0.01414(11)
O2b z 3 0.00308(5) 0.00128(3)
O3b x 1 0.00448(4) 0.02326(6)
O3b y 1 0.05029(13) -0.00531(17)
O3b z 1 0.00538(3) -0.01541(4)
O3b x 2 -0.01203(5) 0.01069(5)
O3b y 2 -0.00381(15) 0.01354(16)
O3b z 2 0.00044(3) -0.00160(4)
O3b x 3 -0.00479(5) 0.00535(4)
O3b y 3 0.01066(17) 0.00758(12)
O3b z 3 0.00264(4) 0.00071(3)
N1b x 1 0.00339(5) 0.02982(7)
N1b y 1 -0.00107(14) -0.0112(2)
N1b z 1 0.00435(3) -0.00324(5)
N1b x 2 -0.01421(6) 0.01135(6)
N1b y 2 0.00319(18) -0.03379(17)
N1b z 2 -0.00352(4) 0.00292(4)
N1b x 3 -0.00582(6) 0.00509(5)
N1b y 3 0.0234(2) 0.00271(14)
N1b z 3 0.00092(5) -0.00073(3)
C7b x 1 0.00229(5) 0.02139(8)
C7b y 1 0.01987(15) -0.0052(2)
C7b z 1 0.00537(4) -0.00853(6)
C7b x 2 -0.01171(7) 0.00698(6)
C7b y 2 0.0002(2) -0.00904(18)
C7b z 2 -0.00182(5) 0.00088(5)
C7b x 3 -0.00526(7) 0.00534(6)
C7b y 3 0.0140(2) 0.00497(17)
C7b z 3 0.00133(5) -0.00002(4)
O28w x 1 -0.02785(5) 0.00807(5)
O28w y 1 0.00858(14) 0.00301(13)
O28w z 1 0.00859(4) 0.00188(4)
O28w x 2 -0.00761(4) 0.00056(6)
O28w y 2 0.00629(11) -0.02485(16)
O28w z 2 -0.00240(3) 0.00059(4)
O28w x 3 0.00099(4) -0.00977(6)
O28w y 3 0.00861(12) -0.02554(15)
O28w z 3 -0.00658(3) -0.00357(4)
O28w x 4 0 -0.00158(9)
O28w y 4 0 -0.0176(2)
O28w z 4 0 -0.00926(7)
O28w' x 1 -0.02785(5) 0.00807(5)
O28w' y 1 0.00858(14) 0.00301(13)
O28w' z 1 0.00859(4) 0.00188(4)
O28w' x 2 -0.00761(4) 0.00056(6)
O28w' y 2 0.00629(11) -0.02485(16)
O28w' z 2 -0.00240(3) 0.00059(4)
O28w' x 3 0.00099(4) -0.00977(6)
O28w' y 3 0.00861(12) -0.02554(15)
O28w' z 3 -0.00658(3) -0.00357(4)
O28w' x 4 0 -0.00158(9)
O28w' y 4 0 -0.0176(2)
O28w' z 4 0 -0.00926(7)
O18w x 1 0.02257(6) 0.02265(4)
O18w y 1 -0.03178(16) -0.00089(11)
O18w z 1 -0.00841(4) 0.00454(3)
O18w x 2 0.00381(6) 0.00166(5)
O18w y 2 -0.00816(14) 0.00186(13)
O18w z 2 -0.00368(4) 0.00091(3)
O18w x 3 0.00005(6) -0.02189(4)
O18w y 3 -0.00937(15) 0.01452(12)
O18w z 3 -0.00148(4) -0.00385(3)
O18w x 4 0.00249(4) 0
O18w y 4 -0.00161(10) 0
O18w z 4 0.00166(3) 0
O18w' x 1 0.02257(6) 0.02265(4)
O18w' y 1 -0.03178(16) -0.00089(11)
O18w' z 1 -0.00841(4) 0.00454(3)
O18w' x 2 0.00381(6) 0.00166(5)
O18w' y 2 -0.00816(14) 0.00186(13)
O18w' z 2 -0.00368(4) 0.00091(3)
O18w' x 3 0.00005(6) -0.02189(4)
O18w' y 3 -0.00937(15) 0.01452(12)
O18w' z 3 -0.00148(4) -0.00385(3)
O18w' x 4 0.00249(4) 0
O18w' y 4 -0.00161(10) 0
O18w' z 4 0.00166(3) 0
O19w' x 1 0.02257(6) 0.02265(4)
O19w' y 1 -0.03178(16) -0.00089(11)
O19w' z 1 -0.00841(4) 0.00454(3)
O19w' x 2 0.00381(6) 0.00166(5)
O19w' y 2 -0.00816(14) 0.00186(13)
O19w' z 2 -0.00368(4) 0.00091(3)
O19w' x 3 0.00005(6) -0.02189(4)
O19w' y 3 -0.00937(15) 0.01452(12)
O19w' z 3 -0.00148(4) -0.00385(3)
O19w' x 4 0.00249(4) 0
O19w' y 4 -0.00161(10) 0
O19w' z 4 0.00166(3) 0
O24w x 1 -0.00022(4) 0.00317(6)
O24w y 1 -0.00318(12) -0.01523(15)
O24w z 1 0.00015(3) 0.00703(4)
O24w x 2 0.00519(5) 0.00383(4)
O24w y 2 0.00877(15) -0.01458(13)
O24w z 2 0.00278(4) 0.00115(3)
O24w x 3 -0.00510(5) 0.01313(5)
O24w y 3 0.01890(14) 0.00889(14)
O24w z 3 0.00122(3) 0.00224(3)
O24w x 4 0 -0.00154(4)
O24w y 4 0 0.03034(11)
O24w z 4 0 -0.00087(3)
O24w' x 1 -0.00022(4) 0.00317(6)
O24w' y 1 -0.00318(12) -0.01523(15)
O24w' z 1 0.00015(3) 0.00703(4)
O24w' x 2 0.00519(5) 0.00383(4)
O24w' y 2 0.00877(15) -0.01458(13)
O24w' z 2 0.00278(4) 0.00115(3)
O24w' x 3 -0.00510(5) 0.01313(5)
O24w' y 3 0.01890(14) 0.00889(14)
O24w' z 3 0.00122(3) 0.00224(3)
O24w' x 4 0 -0.00154(4)
O24w' y 4 0 0.03034(11)
O24w' z 4 0 -0.00087(3)
O23w x 1 -0.00911(4) 0.03151(13)
O23w y 1 -0.08834(14) 0.0275(4)
O23w z 1 0.00088(3) 0.00172(10)
O23w x 2 -0.04335(10) -0.03297(6)
O23w y 2 -0.0364(3) -0.01747(17)
O23w z 2 0.01121(7) 0.00713(4)
O23w x 3 0 0.00894(7)
O23w y 3 0 -0.0369(2)
O23w z 3 0 0.00389(5)
Na6 x 1 -0.00789(3) 0.03518(7)
Na6 y 1 -0.06291(8) 0.0471(2)
Na6 z 1 -0.000178(19) 0.00253(6)
Na6 x 2 -0.02005(6) -0.01063(3)
Na6 y 2 -0.04182(17) -0.01424(9)
Na6 z 2 0.00566(4) 0.00357(2)
Na6 x 3 0 0.00284(4)
Na6 y 3 0 -0.03732(11)
Na6 z 3 0 0.00439(3)
Na2 x 1 -0.01511(11) 0.01850(13)
Na2 y 1 0.0924(3) 0.2393(4)
Na2 z 1 0.00489(8) 0.00139(10)
Na2 x 2 -0.02007(4) -0.00132(9)
Na2 y 2 -0.07562(12) 0.0535(3)
Na2 z 2 0.00034(3) 0.00067(7)
C1a x 1 -0.00234(3) -0.00134(3)
C1a y 1 0.01083(10) -0.00324(10)
C1a z 1 -0.002184(19) 0.005370(19)
C1a x 2 0.00562(3) 0.00627(3)
C1a y 2 -0.00275(10) 0.01477(10)
C1a z 2 0.001101(19) -0.001666(19)
C1a x 3 -0.01072(3) 0.01375(3)
C1a y 3 -0.01006(10) 0.00127(10)
C1a z 3 -0.001625(19) 0.002118(19)
C1a x 4 -0.00397(5) -0.00910(12)
C1a y 4 -0.01233(19) -0.0283(4)
C1a z 4 0.00021(4) 0.00048(8)
C2a x 1 -0.00344(3) 0.00392(3)
C2a y 1 0.01336(10) 0.00118(10)
C2a z 1 -0.002539(19) 0.00782(2)
C2a x 2 0.00743(3) 0.00593(3)
C2a y 2 0.00578(10) 0.01059(10)
C2a z 2 0.001586(19) -0.001675(19)
C2a x 3 -0.00889(3) 0.01402(3)
C2a y 3 -0.00969(10) 0.00613(10)
C2a z 3 -0.001191(19) 0.001905(19)
C2a x 4 -0.00330(6) -0.00556(11)
C2a y 4 -0.0079(2) -0.0133(4)
C2a z 4 0.00102(5) 0.00171(8)
C3a x 1 -0.00344(3) 0.00309(3)
C3a y 1 0.00614(10) 0.00595(10)
C3a z 1 -0.004245(18) 0.011438(18)
C3a x 2 0.00574(3) 0.00754(3)
C3a y 2 0.00947(10) 0.00533(10)
C3a z 2 0.003035(18) -0.000989(18)
C3a x 3 -0.01282(3) 0.01060(3)
C3a y 3 -0.00832(10) 0.00694(10)
C3a z 3 -0.001301(18) 0.001086(18)
C3a x 4 -0.001056(18) -0.00789(14)
C3a y 4 0.00201(6) 0.0151(5)
C3a z 4 0.000559(11) 0.00418(8)
C4a x 1 -0.00108(3) -0.00277(3)
C4a y 1 -0.00359(10) 0.00374(10)
C4a z 1 -0.006048(19) 0.012232(19)
C4a x 2 0.00188(3) 0.00822(3)
C4a y 2 0.00600(10) 0.00369(10)
C4a z 2 0.003679(19) 0.000129(19)
C4a x 3 -0.01684(3) 0.00485(3)
C4a y 3 -0.00690(10) 0.00463(10)
C4a z 3 -0.001524(19) 0.000438(19)
C4a x 4 0.00502(5) -0.01202(12)
C4a y 4 -0.01144(18) 0.0274(4)
C4a z 4 -0.00189(3) 0.00453(8)
C5a x 1 0.00137(3) -0.00751(3)
C5a y 1 -0.00489(10) -0.00167(10)
C5a z 1 -0.005280(19) 0.009828(19)
C5a x 2 0.00014(3) 0.00759(3)
C5a y 2 -0.00306(10) 0.00401(10)
C5a z 2 0.003171(19) 0.000005(19)
C5a x 3 -0.01804(3) 0.00336(3)
C5a y 3 -0.00468(10) 0.00100(10)
C5a z 3 -0.001981(19) 0.000380(19)
C5a x 4 0.00820(6) -0.01429(11)
C5a y 4 -0.0069(2) 0.0121(4)
C5a z 4 -0.00170(4) 0.00296(8)
C6a x 1 0.00020(3) -0.00719(3)
C6a y 1 0.00221(10) -0.00419(10)
C6a z 1 -0.003075(18) 0.006440(19)
C6a x 2 0.00205(3) 0.00720(3)
C6a y 2 -0.00890(10) 0.00999(10)
C6a z 2 0.002003(18) -0.001113(18)
C6a x 3 -0.01608(3) 0.00881(3)
C6a y 3 -0.00614(10) -0.00209(10)
C6a z 3 -0.002243(18) 0.001258(18)
C6a x 4 0.001702(16) -0.01488(14)
C6a y 4 0.00192(5) -0.0168(5)
C6a z 4 -0.000133(10) 0.00117(8)
H1c3a x 1 -0.00440(4) 0.00669(4)
H1c3a y 1 0.00774(15) 0.00929(15)
H1c3a z 1 -0.00451(2) 0.01318(2)
H1c3a x 2 0.00702(4) 0.00748(4)
H1c3a y 2 0.01543(14) 0.00276(15)
H1c3a z 2 0.00340(2) -0.00100(2)
H1c3a x 3 -0.01170(4) 0.01099(4)
H1c3a y 3 -0.00835(15) 0.01015(15)
H1c3a z 3 -0.00102(2) 0.00096(2)
H1c3a x 4 -0.00119(4) -0.00545(18)
H1c3a y 4 0.00558(15) 0.0256(7)
H1c3a z 4 0.00112(2) 0.00514(10)
H1c4a x 1 -0.00050(3) -0.00321(3)
H1c4a y 1 -0.00924(15) 0.00473(15)
H1c4a z 1 -0.00808(2) 0.01431(3)
H1c4a x 2 0.00039(3) 0.00844(3)
H1c4a y 2 0.01082(15) 0.00210(15)
H1c4a z 2 0.00427(2) 0.00117(2)
H1c4a x 3 -0.01753(3) 0.00106(3)
H1c4a y 3 -0.00766(15) 0.00645(15)
H1c4a z 3 -0.00120(2) 0.00005(2)
H1c4a x 4 0.00887(10) -0.01101(13)
H1c4a y 4 -0.0320(4) 0.0398(5)
H1c4a z 4 -0.00405(7) 0.00503(9)
H1c5a x 1 0.00440(3) -0.01076(4)
H1c5a y 1 -0.01064(15) -0.00485(15)
H1c5a z 1 -0.00657(2) 0.01033(3)
H1c5a x 2 -0.00233(3) 0.00683(3)
H1c5a y 2 -0.00405(15) 0.00042(15)
H1c5a z 2 0.00341(2) 0.00090(2)
H1c5a x 3 -0.01886(3) -0.00204(3)
H1c5a y 3 -0.00297(15) 0.00154(15)
H1c5a z 3 -0.00192(2) -0.00020(2)
H1c5a x 4 0.01564(13) -0.01244(10)
H1c5a y 4 -0.0192(6) 0.0153(4)
H1c5a z 4 -0.00308(9) 0.00245(7)
H1c6a x 1 0.00171(4) -0.01057(4)
H1c6a y 1 0.00121(15) -0.00775(15)
H1c6a z 1 -0.00253(2) 0.00476(2)
H1c6a x 2 0.00085(4) 0.00690(4)
H1c6a y 2 -0.01538(15) 0.01063(15)
H1c6a z 2 0.00166(2) -0.00122(2)
H1c6a x 3 -0.01710(4) 0.00806(4)
H1c6a y 3 -0.00474(15) -0.00491(15)
H1c6a z 3 -0.00258(2) 0.00125(2)
H1c6a x 4 0.00333(4) -0.01703(19)
H1c6a y 4 0.00538(14) -0.0275(7)
H1c6a z 4 -0.00002(2) 0.00012(10)
C1b x 1 -0.00021(3) 0.00964(5)
C1b y 1 -0.01979(10) -0.00887(18)
C1b z 1 0.003831(17) 0.00142(3)
C1b x 2 -0.00634(5) -0.00188(3)
C1b y 2 0.02052(17) -0.02559(11)
C1b z 2 -0.00627(3) 0.001574(18)
C1b x 3 -0.00749(3) 0.00358(5)
C1b y 3 0.01141(11) 0.00584(17)
C1b z 3 0.001138(18) -0.00124(3)
C2b x 1 0.00083(3) 0.01055(5)
C2b y 1 0.00395(10) -0.00133(18)
C2b z 1 0.006030(18) -0.00590(3)
C2b x 2 -0.00718(5) -0.00036(3)
C2b y 2 0.00477(17) -0.00900(11)
C2b z 2 -0.00297(3) 0.000512(19)
C2b x 3 -0.00679(4) 0.00478(5)
C2b y 3 0.00886(12) 0.00362(17)
C2b z 3 0.00109(2) -0.00010(3)
C3b x 1 0.00251(2) 0.00144(4)
C3b y 1 0.01804(10) 0.00622(18)
C3b z 1 0.00822(2) -0.00958(4)
C3b x 2 -0.00219(4) -0.00378(2)
C3b y 2 -0.00732(17) 0.00721(11)
C3b z 2 -0.00107(4) -0.00062(2)
C3b x 3 -0.00796(2) 0.00445(4)
C3b y 3 0.00234(11) -0.00072(17)
C3b z 3 0.00085(2) 0.00080(4)
C4b x 1 0.00602(3) -0.00779(5)
C4b y 1 0.00668(10) 0.00574(18)
C4b z 1 0.007996(17) -0.00552(3)
C4b x 2 0.00519(5) -0.00518(3)
C4b y 2 -0.00612(17) 0.00357(11)
C4b z 2 -0.00251(3) -0.000697(18)
C4b x 3 -0.00997(3) 0.00201(5)
C4b y 3 0.00333(11) -0.00540(17)
C4b z 3 0.000705(18) 0.00035(3)
C5b x 1 0.00630(3) -0.00829(5)
C5b y 1 -0.01507(10) -0.00719(18)
C5b z 1 0.004158(18) 0.00113(3)
C5b x 2 0.00662(5) -0.00473(3)
C5b y 2 0.01466(17) -0.00582(11)
C5b z 2 -0.00598(3) -0.001225(19)
C5b x 3 -0.01020(3) 0.00036(5)
C5b y 3 0.00639(12) -0.00191(17)
C5b z 3 0.00156(2) -0.00051(3)
C6b x 1 0.00177(2) -0.00005(4)
C6b y 1 -0.02877(11) -0.01481(18)
C6b z 1 0.00201(2) 0.00480(4)
C6b x 2 0.00049(4) -0.00493(2)
C6b y 2 0.03053(18) -0.01977(11)
C6b z 2 -0.00816(4) -0.00005(2)
C6b x 3 -0.00901(2) 0.00154(4)
C6b y 3 0.00816(11) 0.00455(18)
C6b z 3 0.00181(2) -0.00139(4)
H1c3b x 1 0.00286(2) 0.00188(4)
H1c3b y 1 0.03506(15) 0.0106(3)
H1c3b z 1 0.00951(3) -0.01481(5)
H1c3b x 2 -0.00296(4) -0.00316(2)
H1c3b y 2 -0.0166(3) 0.02030(16)
H1c3b z 2 0.00113(5) -0.00161(3)
H1c3b x 3 -0.00739(2) 0.00535(4)
H1c3b y 3 -0.00022(17) -0.0014(3)
H1c3b z 3 0.00096(3) 0.00163(5)
H1c4b x 1 0.00973(4) -0.01332(7)
H1c4b y 1 0.01438(16) 0.0130(3)
H1c4b z 1 0.01007(2) -0.00751(4)
H1c4b x 2 0.00959(7) -0.00439(5)
H1c4b y 2 -0.0194(3) 0.00821(17)
H1c4b z 2 -0.00105(3) -0.00083(2)
H1c4b x 3 -0.01097(5) 0.00087(7)
H1c4b y 3 0.00428(18) -0.0105(2)
H1c4b z 3 0.00026(2) 0.00070(3)
H1c5b x 1 0.01087(4) -0.01378(7)
H1c5b y 1 -0.02045(16) -0.0117(3)
H1c5b z 1 0.00272(2) 0.00310(4)
H1c5b x 2 0.01171(6) -0.00245(5)
H1c5b y 2 0.0173(2) -0.00257(19)
H1c5b z 2 -0.00667(3) -0.00265(3)
H1c5b x 3 -0.01087(6) -0.00213(6)
H1c5b y 3 0.0091(2) -0.0032(2)
H1c5b z 3 0.00204(3) -0.00034(3)
H1c6b x 1 0.00158(2) -0.00052(4)
H1c6b y 1 -0.04344(16) -0.0246(3)
H1c6b z 1 -0.00089(3) 0.00930(5)
H1c6b x 2 0.00145(4) -0.00506(2)
H1c6b y 2 0.0463(3) -0.02448(16)
H1c6b z 2 -0.01062(5) -0.00068(3)
H1c6b x 3 -0.00913(2) 0.00049(4)
H1c6b y 3 0.00927(17) 0.0073(3)
H1c6b z 3 0.00252(3) -0.00192(5)

loop_
_atom_site_displace_special_func_atom_site_label
_atom_site_displace_special_func_sawtooth_ax
_atom_site_displace_special_func_sawtooth_ay
_atom_site_displace_special_func_sawtooth_az
_atom_site_displace_special_func_sawtooth_c
_atom_site_displace_special_func_sawtooth_w
? ? ? ? ? ?

loop_
_atom_site_Fourier_wave_vector_seq_id
_jana_atom_site_fourier_wave_vector_q1_coeff
1 1
2 2
3 3
4 4

loop_
_atom_site_occ_Fourier_atom_site_label
_atom_site_occ_Fourier_wave_vector_seq_id
_atom_site_occ_Fourier_param_cos
_atom_site_occ_Fourier_param_sin
? ? ? ?

loop_
_atom_site_occ_special_func_atom_site_label
_atom_site_occ_special_func_crenel_c
_atom_site_occ_special_func_crenel_w
S1b 0.71082(3) 0.875
S1b' 1.14720(14) 0.125
S1b'' 1.1365(3) 0.125
O1b 0.58897(8) 0.875
O1b' 0.9999(15) 0.125
O1b'' 1.2392(5) 0.125
O2b 0.83641(8) 0.875
O2b' 1.2414(3) 0.125
O2b'' 1.000(2) 0.125
O3b 0.68602(8) 0.875
O3b' 1.2310(3) 0.125
O3b'' 1.1552(6) 0.125
N1b 0.69055(10) 0.875
N1b' 1.1702(4) 0.125
N1b'' 1.1253(7) 0.125
C7b 0.69704(11) 0.875
C7b' 1.2079(4) 0.125
C7b'' 1.1613(7) 0.125
O28w 0.39114(7) 0.875
O28w' 0.89114(7) 0.125
O28w'' 0.9080(6) 0.125
O18w 0.43799(8) 0.75
O18w' 0.87549(8) 0.125
O18w'' 0.8462(6) 0.125
O19w' 1.00048(8) 0.125
O19w'' 0.9881(6) 0.125
O24w 0.71022(8) 0.875
O24w' 0.21023(8) 0.125
O24w'' 0.2576(5) 0.125
O23w 0.79778(17) 0.75
Na6 0.79877(9) 0.75
Na2 0.6411(2) 0.625
Na2' 0.19835(15) 0.125
Na2'' 0.2050(3) 0.125
Na16' 0.1445(7) 0.125
Na16'' 0.2341(12) 0.125
Na16 0.32558(9) 0.125
Na14' 0.35840(15) 0.125
Na14'' 0.0436(2) 0.125
Na14 0.16583(9) 0.125
C1b 0.7305 0.875
C2b 0.7205 0.875
C3b 0.7347 0.875
C4b 0.7592 0.875
C5b 0.7687 0.875
C6b 0.7547 0.875
H1c3b 0.7278 0.875
H1c4b 0.7697 0.875
H1c5b 0.7854 0.875
H1c6b 0.7614 0.875
C1c 1.1969 0.125
C2c 1.2242 0.125
C3c 1.2681 0.125
C4c 1.2835 0.125
C5c 1.2554 0.125
C6c 1.2114 0.125
H1c3c 1.2874 0.125
H1c4c 1.3142 0.125
H1c5c 1.2667 0.125
H1c6c 1.1919 0.125
C1d 1.2006 0.125
C2d 1.2103 0.125
C3d 1.2558 0.125
C4d 1.291 0.125
C5d 1.2804 0.125
C6d 1.2349 0.125
H1c3d 1.263 0.125
H1c4d 1.3232 0.125
H1c5d 1.3051 0.125
H1c6d 1.2275 0.125

loop_
_atom_site_U_Fourier_atom_site_label
_atom_site_U_Fourier_tens_elem
_atom_site_U_Fourier_wave_vector_seq_id
_atom_site_U_Fourier_param_cos
_atom_site_U_Fourier_param_sin
S1a U11 1 -0.00100(11) 0.00079(11)
S1a U22 1 0.00332(15) 0.00523(15)
S1a U33 1 -0.00067(13) 0.00052(12)
S1a U12 1 0.00072(9) 0.00061(10)
S1a U13 1 -0.00088(9) 0.00215(9)
S1a U23 1 -0.00035(10) -0.00110(11)
S1a U11 2 -0.00103(11) -0.00148(11)
S1a U22 2 -0.00126(15) 0.00411(15)
S1a U33 2 -0.00135(12) -0.00158(13)
S1a U12 2 -0.00007(10) -0.00115(10)
S1a U13 2 -0.00024(9) -0.00152(9)
S1a U23 2 0.00046(11) -0.00232(10)
S1a U11 3 -0.00043(11) -0.00038(11)
S1a U22 3 -0.00223(15) 0.00028(14)
S1a U33 3 0.00195(13) -0.00163(12)
S1a U12 3 0.00112(10) 0.00075(10)
S1a U13 3 0.00182(10) -0.00081(9)
S1a U23 3 0.00201(11) 0.00080(11)
S1a U11 4 0 0.00109(9)
S1a U22 4 0 0.00089(12)
S1a U33 4 0 0.00150(10)
S1a U12 4 0 0.00018(7)
S1a U13 4 0 0.00132(7)
S1a U23 4 0 0.00027(8)
O1a U11 1 0.0002(4) -0.0001(4)
O1a U22 1 -0.0020(5) 0.0084(5)
O1a U33 1 -0.0010(5) 0.0006(4)
O1a U12 1 -0.0002(3) 0.0033(3)
O1a U13 1 -0.0001(3) 0.0003(3)
O1a U23 1 0.0011(4) -0.0013(4)
O1a U11 2 -0.0008(4) -0.0012(4)
O1a U22 2 -0.0076(5) -0.0011(5)
O1a U33 2 0.0023(5) -0.0022(5)
O1a U12 2 -0.0024(3) -0.0009(3)
O1a U13 2 0.0031(3) 0.0002(3)
O1a U23 2 0.0033(4) 0.0008(4)
O1a U11 3 0.0009(4) -0.0003(4)
O1a U22 3 0.0030(5) -0.0035(5)
O1a U33 3 0.0000(5) 0.0034(5)
O1a U12 3 0.0010(3) -0.0012(3)
O1a U13 3 -0.0022(3) 0.0031(3)
O1a U23 3 -0.0031(4) 0.0016(4)
O1a U11 4 0 -0.0006(3)
O1a U22 4 0 -0.0026(4)
O1a U33 4 0 -0.0010(4)
O1a U12 4 0 -0.0009(3)
O1a U13 4 0 -0.0016(3)
O1a U23 4 0 -0.0005(3)
O2a U11 1 0.0007(4) 0.0012(4)
O2a U22 1 0.0080(5) 0.0024(5)
O2a U33 1 0.0012(4) 0.0022(4)
O2a U12 1 -0.0041(3) -0.0001(3)
O2a U13 1 0.0007(3) 0.0035(3)
O2a U23 1 -0.0043(4) 0.0004(4)
O2a U11 2 0.0006(4) 0.0019(4)
O2a U22 2 0.0067(5) 0.0023(5)
O2a U33 2 -0.0015(4) 0.0002(4)
O2a U12 2 -0.0055(3) -0.0009(3)
O2a U13 2 0.0002(3) 0.0005(3)
O2a U23 2 -0.0049(4) 0.0004(4)
O2a U11 3 0.0011(4) 0.0037(4)
O2a U22 3 0.0033(5) 0.0034(5)
O2a U33 3 -0.0031(4) -0.0010(4)
O2a U12 3 -0.0024(3) -0.0037(4)
O2a U13 3 -0.0019(3) -0.0002(3)
O2a U23 3 -0.0016(4) -0.0017(4)
O2a U11 4 0 -0.0023(3)
O2a U22 4 0 0.0000(4)
O2a U33 4 0 -0.0023(3)
O2a U12 4 0 0.0005(3)
O2a U13 4 0 -0.0022(2)
O2a U23 4 0 0.0006(3)
O3a U11 1 0.0021(4) -0.0011(4)
O3a U22 1 0.0019(5) 0.0131(5)
O3a U33 1 0.0007(4) 0.0012(4)
O3a U12 1 0.0049(3) -0.0007(3)
O3a U13 1 0.0007(3) 0.0027(3)
O3a U23 1 0.0032(3) 0.0000(3)
O3a U11 2 -0.0044(4) 0.0037(4)
O3a U22 2 -0.0019(5) -0.0006(5)
O3a U33 2 -0.0015(4) -0.0003(4)
O3a U12 2 0.0006(3) -0.0010(3)
O3a U13 2 -0.0013(3) 0.0008(3)
O3a U23 2 0.0003(3) -0.0012(3)
O3a U11 3 -0.0005(4) 0.0013(4)
O3a U22 3 0.0007(5) 0.0000(5)
O3a U33 3 0.0006(4) -0.0017(4)
O3a U12 3 -0.0002(3) 0.0002(3)
O3a U13 3 0.0006(3) -0.0001(3)
O3a U23 3 -0.0006(4) 0.0008(3)
O3a U11 4 0 0.0004(3)
O3a U22 4 0 -0.0011(4)
O3a U33 4 0 0.0010(3)
O3a U12 4 0 -0.0004(2)
O3a U13 4 0 0.0004(2)
O3a U23 4 0 -0.0011(2)
N1a U11 1 0.0006(4) 0.0002(4)
N1a U22 1 0.0035(5) 0.0035(5)
N1a U33 1 -0.0010(4) 0.0006(4)
N1a U12 1 0.0039(3) 0.0014(3)
N1a U13 1 -0.0009(3) 0.0026(3)
N1a U23 1 0.0009(4) -0.0004(4)
N1a U11 2 -0.0020(4) 0.0001(4)
N1a U22 2 0.0001(6) 0.0030(6)
N1a U33 2 -0.0007(4) -0.0003(4)
N1a U12 2 0.0003(4) -0.0007(4)
N1a U13 2 0.0000(3) -0.0006(3)
N1a U23 2 0.0005(4) -0.0018(4)
N1a U11 3 -0.0010(4) -0.0005(4)
N1a U22 3 -0.0003(5) -0.0012(5)
N1a U33 3 0.0003(5) -0.0023(4)
N1a U12 3 0.0012(3) 0.0010(3)
N1a U13 3 0.0001(3) -0.0012(3)
N1a U23 3 0.0010(4) 0.0015(4)
N1a U11 4 0 0.0002(3)
N1a U22 4 0 0.0014(4)
N1a U33 4 0 0.0013(3)
N1a U12 4 0 0.0000(2)
N1a U13 4 0 0.0006(2)
N1a U23 4 0 -0.0006(3)
C7a U11 1 0.0009(5) -0.0002(5)
C7a U22 1 0.0002(5) 0.0032(5)
C7a U33 1 0.0008(5) 0.0000(5)
C7a U12 1 0.0022(4) 0.0014(4)
C7a U13 1 0.0009(4) 0.0016(4)
C7a U23 1 0.0021(4) 0.0008(4)
C7a U11 2 -0.0023(5) 0.0026(5)
C7a U22 2 0.0005(6) -0.0015(6)
C7a U33 2 -0.0007(5) -0.0009(5)
C7a U12 2 0.0009(4) -0.0013(4)
C7a U13 2 -0.0004(4) 0.0004(4)
C7a U23 2 -0.0001(4) -0.0009(4)
C7a U11 3 -0.0013(5) 0.0010(5)
C7a U22 3 0.0000(5) -0.0024(6)
C7a U33 3 0.0007(5) -0.0017(5)
C7a U12 3 0.0007(4) 0.0005(4)
C7a U13 3 0.0007(4) -0.0003(4)
C7a U23 3 -0.0003(4) 0.0005(4)
C7a U11 4 0 0.0004(4)
C7a U22 4 0 -0.0001(4)
C7a U33 4 0 0.0006(4)
C7a U12 4 0 -0.0001(3)
C7a U13 4 0 0.0003(3)
C7a U23 4 0 -0.0004(3)
S1b U11 1 0.00020(11) 0.00648(17)
S1b U22 1 -0.00133(13) 0.00217(17)
S1b U33 1 -0.00028(13) 0.00509(17)
S1b U12 1 -0.00326(9) 0.00287(15)
S1b U13 1 -0.00046(10) 0.00973(15)
S1b U23 1 -0.00335(10) 0.00153(13)
S1b U11 2 -0.00479(16) 0.00546(13)
S1b U22 2 -0.00119(17) -0.00036(14)
S1b U33 2 -0.00508(17) 0.00028(13)
S1b U12 2 -0.00275(13) -0.00024(10)
S1b U13 2 -0.00442(14) 0.00208(11)
S1b U23 2 -0.00289(13) -0.00144(10)
S1b U11 3 -0.00401(14) -0.00518(16)
S1b U22 3 0.00153(15) -0.00076(17)
S1b U33 3 0.00352(14) -0.00159(17)
S1b U12 3 0.00143(11) -0.00445(13)
S1b U13 3 -0.00256(12) -0.00385(13)
S1b U23 3 0.00209(11) -0.00214(14)
S1b' U11 1 0.00020(11) 0.00648(17)
S1b' U22 1 -0.00133(13) 0.00217(17)
S1b' U33 1 -0.00028(13) 0.00509(17)
S1b' U12 1 -0.00326(9) 0.00287(15)
S1b' U13 1 -0.00046(10) 0.00973(15)
S1b' U23 1 -0.00335(10) 0.00153(13)
S1b' U11 2 -0.00479(16) 0.00546(13)
S1b' U22 2 -0.00119(17) -0.00036(14)
S1b' U33 2 -0.00508(17) 0.00028(13)
S1b' U12 2 -0.00275(13) -0.00024(10)
S1b' U13 2 -0.00442(14) 0.00208(11)
S1b' U23 2 -0.00289(13) -0.00144(10)
S1b' U11 3 -0.00401(14) -0.00518(16)
S1b' U22 3 0.00153(15) -0.00076(17)
S1b' U33 3 0.00352(14) -0.00159(17)
S1b' U12 3 0.00143(11) -0.00445(13)
S1b' U13 3 -0.00256(12) -0.00385(13)
S1b' U23 3 0.00209(11) -0.00214(14)
S1b'' U11 1 0.00020(11) 0.00648(17)
S1b'' U22 1 -0.00133(13) 0.00217(17)
S1b'' U33 1 -0.00028(13) 0.00509(17)
S1b'' U12 1 -0.00326(9) 0.00287(15)
S1b'' U13 1 -0.00046(10) 0.00973(15)
S1b'' U23 1 -0.00335(10) 0.00153(13)
S1b'' U11 2 -0.00479(16) 0.00546(13)
S1b'' U22 2 -0.00119(17) -0.00036(14)
S1b'' U33 2 -0.00508(17) 0.00028(13)
S1b'' U12 2 -0.00275(13) -0.00024(10)
S1b'' U13 2 -0.00442(14) 0.00208(11)
S1b'' U23 2 -0.00289(13) -0.00144(10)
S1b'' U11 3 -0.00401(14) -0.00518(16)
S1b'' U22 3 0.00153(15) -0.00076(17)
S1b'' U33 3 0.00352(14) -0.00159(17)
S1b'' U12 3 0.00143(11) -0.00445(13)
S1b'' U13 3 -0.00256(12) -0.00385(13)
S1b'' U23 3 0.00209(11) -0.00214(14)
O1b U11 1 0.0095(5) 0.0043(5)
O1b U22 1 -0.0022(6) 0.0040(5)
O1b U33 1 0.0062(7) 0.0106(6)
O1b U12 1 0.0020(4) 0.0068(4)
O1b U13 1 0.0130(5) 0.0126(4)
O1b U23 1 0.0002(5) 0.0072(5)
O1b U11 2 0.0049(4) 0.0055(6)
O1b U22 2 0.0004(5) -0.0006(7)
O1b U33 2 -0.0018(5) 0.0094(8)
O1b U12 2 -0.0015(3) 0.0061(5)
O1b U13 2 0.0016(4) 0.0066(5)
O1b U23 2 0.0009(4) 0.0074(6)
O1b U11 3 -0.0002(4) 0.0025(6)
O1b U22 3 -0.0033(5) 0.0023(7)
O1b U33 3 -0.0085(5) 0.0005(8)
O1b U12 3 -0.0041(3) 0.0026(5)
O1b U13 3 -0.0019(3) 0.0045(5)
O1b U23 3 -0.0056(4) 0.0051(6)
O1b' U11 1 0.0095(5) 0.0043(5)
O1b' U22 1 -0.0022(6) 0.0040(5)
O1b' U33 1 0.0062(7) 0.0106(6)
O1b' U12 1 0.0020(4) 0.0068(4)
O1b' U13 1 0.0130(5) 0.0126(4)
O1b' U23 1 0.0002(5) 0.0072(5)
O1b' U11 2 0.0049(4) 0.0055(6)
O1b' U22 2 0.0004(5) -0.0006(7)
O1b' U33 2 -0.0018(5) 0.0094(8)
O1b' U12 2 -0.0015(3) 0.0061(5)
O1b' U13 2 0.0016(4) 0.0066(5)
O1b' U23 2 0.0009(4) 0.0074(6)
O1b' U11 3 -0.0002(4) 0.0025(6)
O1b' U22 3 -0.0033(5) 0.0023(7)
O1b' U33 3 -0.0085(5) 0.0005(8)
O1b' U12 3 -0.0041(3) 0.0026(5)
O1b' U13 3 -0.0019(3) 0.0045(5)
O1b' U23 3 -0.0056(4) 0.0051(6)
O1b'' U11 1 0.0095(5) 0.0043(5)
O1b'' U22 1 -0.0022(6) 0.0040(5)
O1b'' U33 1 0.0062(7) 0.0106(6)
O1b'' U12 1 0.0020(4) 0.0068(4)
O1b'' U13 1 0.0130(5) 0.0126(4)
O1b'' U23 1 0.0002(5) 0.0072(5)
O1b'' U11 2 0.0049(4) 0.0055(6)
O1b'' U22 2 0.0004(5) -0.0006(7)
O1b'' U33 2 -0.0018(5) 0.0094(8)
O1b'' U12 2 -0.0015(3) 0.0061(5)
O1b'' U13 2 0.0016(4) 0.0066(5)
O1b'' U23 2 0.0009(4) 0.0074(6)
O1b'' U11 3 -0.0002(4) 0.0025(6)
O1b'' U22 3 -0.0033(5) 0.0023(7)
O1b'' U33 3 -0.0085(5) 0.0005(8)
O1b'' U12 3 -0.0041(3) 0.0026(5)
O1b'' U13 3 -0.0019(3) 0.0045(5)
O1b'' U23 3 -0.0056(4) 0.0051(6)
O2b U11 1 -0.0107(5) 0.0033(5)
O2b U22 1 -0.0013(5) 0.0012(6)
O2b U33 1 -0.0011(6) 0.0041(7)
O2b U12 1 -0.0039(4) -0.0030(4)
O2b U13 1 -0.0123(4) 0.0099(5)
O2b U23 1 -0.0034(4) -0.0020(5)
O2b U11 2 -0.0167(5) -0.0125(5)
O2b U22 2 -0.0038(5) -0.0031(6)
O2b U33 2 -0.0088(5) -0.0069(7)
O2b U12 2 -0.0042(4) -0.0037(5)
O2b U13 2 -0.0110(4) -0.0089(5)
O2b U23 2 0.0002(4) -0.0026(5)
O2b U11 3 0.0205(7) 0.0068(4)
O2b U22 3 -0.0004(8) 0.0027(4)
O2b U33 3 0.0009(8) 0.0019(5)
O2b U12 3 0.0051(5) 0.0063(3)
O2b U13 3 0.0125(6) 0.0018(3)
O2b U23 3 0.0010(6) 0.0027(4)
O2b' U11 1 -0.0107(5) 0.0033(5)
O2b' U22 1 -0.0013(5) 0.0012(6)
O2b' U33 1 -0.0011(6) 0.0041(7)
O2b' U12 1 -0.0039(4) -0.0030(4)
O2b' U13 1 -0.0123(4) 0.0099(5)
O2b' U23 1 -0.0034(4) -0.0020(5)
O2b' U11 2 -0.0167(5) -0.0125(5)
O2b' U22 2 -0.0038(5) -0.0031(6)
O2b' U33 2 -0.0088(5) -0.0069(7)
O2b' U12 2 -0.0042(4) -0.0037(5)
O2b' U13 2 -0.0110(4) -0.0089(5)
O2b' U23 2 0.0002(4) -0.0026(5)
O2b' U11 3 0.0205(7) 0.0068(4)
O2b' U22 3 -0.0004(8) 0.0027(4)
O2b' U33 3 0.0009(8) 0.0019(5)
O2b' U12 3 0.0051(5) 0.0063(3)
O2b' U13 3 0.0125(6) 0.0018(3)
O2b' U23 3 0.0010(6) 0.0027(4)
O2b'' U11 1 -0.0107(5) 0.0033(5)
O2b'' U22 1 -0.0013(5) 0.0012(6)
O2b'' U33 1 -0.0011(6) 0.0041(7)
O2b'' U12 1 -0.0039(4) -0.0030(4)
O2b'' U13 1 -0.0123(4) 0.0099(5)
O2b'' U23 1 -0.0034(4) -0.0020(5)
O2b'' U11 2 -0.0167(5) -0.0125(5)
O2b'' U22 2 -0.0038(5) -0.0031(6)
O2b'' U33 2 -0.0088(5) -0.0069(7)
O2b'' U12 2 -0.0042(4) -0.0037(5)
O2b'' U13 2 -0.0110(4) -0.0089(5)
O2b'' U23 2 0.0002(4) -0.0026(5)
O2b'' U11 3 0.0205(7) 0.0068(4)
O2b'' U22 3 -0.0004(8) 0.0027(4)
O2b'' U33 3 0.0009(8) 0.0019(5)
O2b'' U12 3 0.0051(5) 0.0063(3)
O2b'' U13 3 0.0125(6) 0.0018(3)
O2b'' U23 3 0.0010(6) 0.0027(4)
O3b U11 1 -0.0022(4) 0.0018(4)
O3b U22 1 0.0001(5) 0.0126(6)
O3b U33 1 0.0092(5) 0.0148(6)
O3b U12 1 -0.0035(3) 0.0028(4)
O3b U13 1 -0.0007(3) -0.0007(4)
O3b U23 1 -0.0038(4) 0.0019(4)
O3b U11 2 -0.0001(4) 0.0005(4)
O3b U22 2 -0.0030(5) 0.0040(6)
O3b U33 2 -0.0039(5) 0.0139(6)
O3b U12 2 0.0008(3) -0.0059(4)
O3b U13 2 -0.0012(3) -0.0044(4)
O3b U23 2 -0.0054(4) 0.0028(4)
O3b U11 3 -0.0020(4) 0.0003(4)
O3b U22 3 -0.0019(6) -0.0012(5)
O3b U33 3 -0.0071(6) -0.0031(5)
O3b U12 3 0.0046(4) 0.0022(3)
O3b U13 3 0.0030(4) 0.0000(3)
O3b U23 3 -0.0065(4) -0.0081(4)
O3b' U11 1 -0.0022(4) 0.0018(4)
O3b' U22 1 0.0001(5) 0.0126(6)
O3b' U33 1 0.0092(5) 0.0148(6)
O3b' U12 1 -0.0035(3) 0.0028(4)
O3b' U13 1 -0.0007(3) -0.0007(4)
O3b' U23 1 -0.0038(4) 0.0019(4)
O3b' U11 2 -0.0001(4) 0.0005(4)
O3b' U22 2 -0.0030(5) 0.0040(6)
O3b' U33 2 -0.0039(5) 0.0139(6)
O3b' U12 2 0.0008(3) -0.0059(4)
O3b' U13 2 -0.0012(3) -0.0044(4)
O3b' U23 2 -0.0054(4) 0.0028(4)
O3b' U11 3 -0.0020(4) 0.0003(4)
O3b' U22 3 -0.0019(6) -0.0012(5)
O3b' U33 3 -0.0071(6) -0.0031(5)
O3b' U12 3 0.0046(4) 0.0022(3)
O3b' U13 3 0.0030(4) 0.0000(3)
O3b' U23 3 -0.0065(4) -0.0081(4)
O3b'' U11 1 -0.0022(4) 0.0018(4)
O3b'' U22 1 0.0001(5) 0.0126(6)
O3b'' U33 1 0.0092(5) 0.0148(6)
O3b'' U12 1 -0.0035(3) 0.0028(4)
O3b'' U13 1 -0.0007(3) -0.0007(4)
O3b'' U23 1 -0.0038(4) 0.0019(4)
O3b'' U11 2 -0.0001(4) 0.0005(4)
O3b'' U22 2 -0.0030(5) 0.0040(6)
O3b'' U33 2 -0.0039(5) 0.0139(6)
O3b'' U12 2 0.0008(3) -0.0059(4)
O3b'' U13 2 -0.0012(3) -0.0044(4)
O3b'' U23 2 -0.0054(4) 0.0028(4)
O3b'' U11 3 -0.0020(4) 0.0003(4)
O3b'' U22 3 -0.0019(6) -0.0012(5)
O3b'' U33 3 -0.0071(6) -0.0031(5)
O3b'' U12 3 0.0046(4) 0.0022(3)
O3b'' U13 3 0.0030(4) 0.0000(3)
O3b'' U23 3 -0.0065(4) -0.0081(4)
N1b U11 1 -0.0010(4) 0.0085(5)
N1b U22 1 0.0003(5) 0.0022(7)
N1b U33 1 0.0025(5) 0.0031(6)
N1b U12 1 -0.0038(4) 0.0015(4)
N1b U13 1 -0.0026(4) 0.0010(4)
N1b U23 1 -0.0009(4) 0.0033(5)
N1b U11 2 -0.0020(5) 0.0061(5)
N1b U22 2 -0.0027(6) 0.0019(6)
N1b U33 2 -0.0023(5) 0.0023(5)
N1b U12 2 0.0011(4) -0.0051(4)
N1b U13 2 0.0003(4) -0.0039(4)
N1b U23 2 -0.0031(4) 0.0005(4)
N1b U11 3 -0.0050(5) -0.0029(5)
N1b U22 3 0.0001(6) -0.0020(6)
N1b U33 3 0.0013(6) -0.0011(5)
N1b U12 3 0.0053(4) -0.0015(4)
N1b U13 3 0.0031(4) -0.0005(4)
N1b U23 3 -0.0013(4) -0.0037(4)
N1b' U11 1 -0.0010(4) 0.0085(5)
N1b' U22 1 0.0003(5) 0.0022(7)
N1b' U33 1 0.0025(5) 0.0031(6)
N1b' U12 1 -0.0038(4) 0.0015(4)
N1b' U13 1 -0.0026(4) 0.0010(4)
N1b' U23 1 -0.0009(4) 0.0033(5)
N1b' U11 2 -0.0020(5) 0.0061(5)
N1b' U22 2 -0.0027(6) 0.0019(6)
N1b' U33 2 -0.0023(5) 0.0023(5)
N1b' U12 2 0.0011(4) -0.0051(4)
N1b' U13 2 0.0003(4) -0.0039(4)
N1b' U23 2 -0.0031(4) 0.0005(4)
N1b' U11 3 -0.0050(5) -0.0029(5)
N1b' U22 3 0.0001(6) -0.0020(6)
N1b' U33 3 0.0013(6) -0.0011(5)
N1b' U12 3 0.0053(4) -0.0015(4)
N1b' U13 3 0.0031(4) -0.0005(4)
N1b' U23 3 -0.0013(4) -0.0037(4)
N1b'' U11 1 -0.0010(4) 0.0085(5)
N1b'' U22 1 0.0003(5) 0.0022(7)
N1b'' U33 1 0.0025(5) 0.0031(6)
N1b'' U12 1 -0.0038(4) 0.0015(4)
N1b'' U13 1 -0.0026(4) 0.0010(4)
N1b'' U23 1 -0.0009(4) 0.0033(5)
N1b'' U11 2 -0.0020(5) 0.0061(5)
N1b'' U22 2 -0.0027(6) 0.0019(6)
N1b'' U33 2 -0.0023(5) 0.0023(5)
N1b'' U12 2 0.0011(4) -0.0051(4)
N1b'' U13 2 0.0003(4) -0.0039(4)
N1b'' U23 2 -0.0031(4) 0.0005(4)
N1b'' U11 3 -0.0050(5) -0.0029(5)
N1b'' U22 3 0.0001(6) -0.0020(6)
N1b'' U33 3 0.0013(6) -0.0011(5)
N1b'' U12 3 0.0053(4) -0.0015(4)
N1b'' U13 3 0.0031(4) -0.0005(4)
N1b'' U23 3 -0.0013(4) -0.0037(4)
C7b U11 1 -0.0028(5) 0.0004(5)
C7b U22 1 0.0010(5) 0.0060(6)
C7b U33 1 0.0047(6) 0.0061(7)
C7b U12 1 0.0001(4) 0.0016(4)
C7b U13 1 -0.0004(4) -0.0014(5)
C7b U23 1 -0.0024(4) 0.0008(5)
C7b U11 2 0.0004(5) 0.0010(5)
C7b U22 2 -0.0033(6) 0.0022(6)
C7b U33 2 -0.0018(6) 0.0054(6)
C7b U12 2 0.0009(4) -0.0025(4)
C7b U13 2 0.0007(4) -0.0039(4)
C7b U23 2 -0.0034(5) 0.0000(5)
C7b U11 3 -0.0006(5) -0.0007(5)
C7b U22 3 -0.0007(7) -0.0012(6)
C7b U33 3 -0.0023(7) -0.0018(6)
C7b U12 3 0.0035(4) 0.0020(4)
C7b U13 3 0.0036(5) 0.0015(4)
C7b U23 3 -0.0008(5) -0.0037(4)
C7b' U11 1 -0.0028(5) 0.0004(5)
C7b' U22 1 0.0010(5) 0.0060(6)
C7b' U33 1 0.0047(6) 0.0061(7)
C7b' U12 1 0.0001(4) 0.0016(4)
C7b' U13 1 -0.0004(4) -0.0014(5)
C7b' U23 1 -0.0024(4) 0.0008(5)
C7b' U11 2 0.0004(5) 0.0010(5)
C7b' U22 2 -0.0033(6) 0.0022(6)
C7b' U33 2 -0.0018(6) 0.0054(6)
C7b' U12 2 0.0009(4) -0.0025(4)
C7b' U13 2 0.0007(4) -0.0039(4)
C7b' U23 2 -0.0034(5) 0.0000(5)
C7b' U11 3 -0.0006(5) -0.0007(5)
C7b' U22 3 -0.0007(7) -0.0012(6)
C7b' U33 3 -0.0023(7) -0.0018(6)
C7b' U12 3 0.0035(4) 0.0020(4)
C7b' U13 3 0.0036(5) 0.0015(4)
C7b' U23 3 -0.0008(5) -0.0037(4)
C7b'' U11 1 -0.0028(5) 0.0004(5)
C7b'' U22 1 0.0010(5) 0.0060(6)
C7b'' U33 1 0.0047(6) 0.0061(7)
C7b'' U12 1 0.0001(4) 0.0016(4)
C7b'' U13 1 -0.0004(4) -0.0014(5)
C7b'' U23 1 -0.0024(4) 0.0008(5)
C7b'' U11 2 0.0004(5) 0.0010(5)
C7b'' U22 2 -0.0033(6) 0.0022(6)
C7b'' U33 2 -0.0018(6) 0.0054(6)
C7b'' U12 2 0.0009(4) -0.0025(4)
C7b'' U13 2 0.0007(4) -0.0039(4)
C7b'' U23 2 -0.0034(5) 0.0000(5)
C7b'' U11 3 -0.0006(5) -0.0007(5)
C7b'' U22 3 -0.0007(7) -0.0012(6)
C7b'' U33 3 -0.0023(7) -0.0018(6)
C7b'' U12 3 0.0035(4) 0.0020(4)
C7b'' U13 3 0.0036(5) 0.0015(4)
C7b'' U23 3 -0.0008(5) -0.0037(4)
O28w U11 1 0.0153(6) 0.0008(5)
O28w U22 1 0.0084(7) -0.0027(6)
O28w U33 1 0.0236(8) -0.0066(6)
O28w U12 1 0.0043(5) 0.0052(4)
O28w U13 1 0.0000(6) 0.0030(4)
O28w U23 1 0.0012(6) -0.0008(5)
O28w U11 2 0.0015(4) -0.0086(6)
O28w U22 2 -0.0002(5) -0.0005(8)
O28w U33 2 0.0070(6) -0.0218(8)
O28w U12 2 0.0018(4) 0.0022(5)
O28w U13 2 -0.0007(4) -0.0019(6)
O28w U23 2 0.0000(4) -0.0017(6)
O28w U11 3 0.0008(4) -0.0069(6)
O28w U22 3 -0.0011(5) 0.0007(7)
O28w U33 3 0.0017(5) -0.0208(8)
O28w U12 3 0.0008(3) -0.0024(5)
O28w U13 3 0.0011(4) -0.0067(6)
O28w U23 3 -0.0013(4) 0.0001(6)
O18w U11 1 0.029(3) -0.0129(14)
O18w U22 1 0.008(4) -0.0005(18)
O18w U33 1 0.011(4) -0.0053(17)
O18w U12 1 -0.010(2) 0.0050(12)
O18w U13 1 0.012(3) -0.0100(12)
O18w U23 1 -0.005(3) -0.0001(14)
O18w U11 2 0.0093(16) -0.013(2)
O18w U22 2 0.003(2) -0.004(2)
O18w U33 2 0.004(2) -0.006(2)
O18w U12 2 -0.0037(13) 0.0085(17)
O18w U13 2 0.0028(14) -0.0099(17)
O18w U23 2 -0.0004(16) 0.0013(19)
O18w U11 3 0 -0.0065(14)
O18w U22 3 0 -0.0034(18)
O18w U33 3 0 -0.0057(17)
O18w U12 3 0 0.0061(12)
O18w U13 3 0 -0.0061(12)
O18w U23 3 0 0.0012(14)
O24w U11 1 -0.0013(6) -0.0098(9)
O24w U22 1 0.0025(6) 0.0001(9)
O24w U33 1 -0.0023(6) 0.0119(10)
O24w U12 1 0.0035(4) -0.0058(7)
O24w U13 1 0.0005(4) -0.0031(7)
O24w U23 1 0.0033(4) 0.0075(8)
O24w U11 2 -0.0009(9) -0.0064(6)
O24w U22 2 0.0027(9) -0.0019(6)
O24w U33 2 -0.0095(9) -0.0061(6)
O24w U12 2 0.0037(7) 0.0019(5)
O24w U13 2 0.0076(7) 0.0030(5)
O24w U23 2 -0.0052(7) -0.0018(5)
O24w U11 3 -0.0005(8) 0.0045(8)
O24w U22 3 0.0012(8) 0.0014(8)
O24w U33 3 0.0028(8) -0.0018(8)
O24w U12 3 -0.0011(6) 0.0032(6)
O24w U13 3 0.0010(6) -0.0002(6)
O24w U23 3 0.0047(6) -0.0034(6)
O23w U11 1 0.0004(5) 0.0036(14)
O23w U22 1 0.0004(6) -0.0037(18)
O23w U33 1 0.0000(6) 0.0000(17)
O23w U12 1 -0.0034(4) -0.0008(12)
O23w U13 1 0.0000(4) 0.0007(12)
O23w U23 1 0.0011(5) -0.0018(14)
O23w U11 2 -0.0048(11) -0.0025(6)
O23w U22 2 0.0036(13) 0.0018(7)
O23w U33 2 0.0024(13) 0.0007(7)
O23w U12 2 -0.0011(9) -0.0014(5)
O23w U13 2 -0.0012(9) -0.0004(5)
O23w U23 2 0.0007(10) 0.0000(6)
O23w U11 3 0 0.0003(7)
O23w U22 3 0 0.0014(9)
O23w U33 3 0 0.0042(9)
O23w U12 3 0 0.0008(6)
O23w U13 3 0 0.0007(6)
O23w U23 3 0 0.0014(7)
Na6 U11 1 -0.0007(3) 0.0047(7)
Na6 U22 1 -0.0041(3) 0.0117(9)
Na6 U33 1 0.0006(3) -0.0013(9)
Na6 U12 1 0.0006(2) 0.0061(6)
Na6 U13 1 -0.0011(2) 0.0001(6)
Na6 U23 1 -0.0020(2) -0.0028(7)
Na6 U11 2 -0.0027(5) -0.0005(3)
Na6 U22 2 -0.0047(7) -0.0016(4)
Na6 U33 2 0.0007(7) -0.0009(4)
Na6 U12 2 -0.0043(5) -0.0007(3)
Na6 U13 2 0.0006(5) -0.0009(3)
Na6 U23 2 0.0013(5) -0.0012(3)
Na6 U11 3 0 -0.0011(4)
Na6 U22 3 0 -0.0019(5)
Na6 U33 3 0 0.0029(5)
Na6 U12 3 0 -0.0021(3)
Na6 U13 3 0 0.0000(3)
Na6 U23 3 0 0.0002(4)
Na2 U11 1 0.0021(10) 0.0030(13)
Na2 U22 1 0.0254(14) 0.0250(17)
Na2 U33 1 0.0425(14) 0.0193(16)
Na2 U12 1 -0.0041(9) -0.0061(11)
Na2 U13 1 -0.0054(9) -0.0069(11)
Na2 U23 1 0.0304(11) 0.0159(13)
Na2 U11 2 0.0001(4) 0.0016(9)
Na2 U22 2 0.0011(5) 0.0089(11)
Na2 U33 2 0.0101(5) 0.0139(11)
Na2 U12 2 0.0001(3) -0.0018(8)
Na2 U13 2 0.0000(3) -0.0029(7)
Na2 U23 2 0.0073(4) 0.0095(9)
C1a U11 1 -0.001962 0.001265
C1a U22 1 0.000361 0.000326
C1a U33 1 0.000144 0.000745
C1a U12 1 -0.000288 0.000737
C1a U13 1 -0.000278 0.001653
C1a U23 1 0.000346 0.000523
C1a U11 2 -0.000784 -0.002611
C1a U22 2 -0.000419 -0.000506
C1a U33 2 -0.000533 -0.001225
C1a U12 2 0.000629 -0.001433
C1a U13 2 -0.000061 -0.000642
C1a U23 2 0.000002 -0.000356
C1a U11 3 0.000714 0.000297
C1a U22 3 0.000067 -0.000976
C1a U33 3 0.000963 -0.000494
C1a U12 3 0.000804 0.000107
C1a U13 3 0.001347 0.000179
C1a U23 3 0.000542 0.000627
C2a U11 1 -0.000117 0.000639
C2a U22 1 0.000512 0.000465
C2a U33 1 0.000683 -0.000415
C2a U12 1 0.000428 0.001121
C2a U13 1 0.000777 0.000658
C2a U23 1 0.000698 0.001438
C2a U11 2 -0.001751 -0.001261
C2a U22 2 0.001327 -0.000149
C2a U33 2 -0.001897 -0.001033
C2a U12 2 0.000497 -0.00078
C2a U13 2 -0.0013 -0.000097
C2a U23 2 -0.000493 -0.000585
C2a U11 3 -0.000472 -0.000261
C2a U22 3 0.000152 -0.000761
C2a U33 3 0.000322 -0.000095
C2a U12 3 0.000089 -0.000105
C2a U13 3 0.000536 0.000171
C2a U23 3 0.000507 -0.000149
C3a U11 1 -0.000268 0.000672
C3a U22 1 0.000594 0.000001
C3a U33 1 0.002362 -0.00124
C3a U12 1 0.000074 0.001017
C3a U13 1 0.002034 0.000661
C3a U23 1 0.000116 0.001522
C3a U11 2 -0.001354 -0.00176
C3a U22 2 0.002734 0.001477
C3a U33 2 -0.003576 -0.001999
C3a U12 2 0.000357 -0.000238
C3a U13 2 -0.001697 0.000285
C3a U23 2 -0.001236 -0.001021
C3a U11 3 -0.000259 -0.000161
C3a U22 3 -0.001576 0.000173
C3a U33 3 -0.000737 0.0006
C3a U12 3 0.000013 -0.000968
C3a U13 3 -0.000161 -0.000001
C3a U23 3 0.000625 -0.000577
C4a U11 1 -0.002411 0.000901
C4a U22 1 0.003685 -0.000992
C4a U33 1 0.003077 -0.000693
C4a U12 1 -0.000911 0.000803
C4a U13 1 0.001491 0.001145
C4a U23 1 0.00024 0.00032
C4a U11 2 0.000522 -0.003185
C4a U22 2 0.002473 0.001178
C4a U33 2 -0.003273 -0.003578
C4a U12 2 0.001086 0.000247
C4a U13 2 -0.001201 0.000603
C4a U23 2 -0.002022 -0.00048
C4a U11 3 0.000571 0.001088
C4a U22 3 -0.000963 -0.001467
C4a U33 3 -0.001447 0.000523
C4a U12 3 0.000468 -0.000424
C4a U13 3 0.00022 -0.00042
C4a U23 3 0.001154 -0.000951
C5a U11 1 -0.003813 0.00152
C5a U22 1 0.004951 -0.000104
C5a U33 1 0.001781 -0.000266
C5a U12 1 -0.002552 0.000539
C5a U13 1 0.000156 0.00164
C5a U23 1 0.000708 -0.000438
C5a U11 2 0.002115 -0.00414
C5a U22 2 0.002721 -0.00114
C5a U33 2 -0.00214 -0.003105
C5a U12 2 0.002252 -0.000449
C5a U13 2 -0.000135 0.000708
C5a U23 2 -0.001516 0.000751
C5a U11 3 0.001096 0.002374
C5a U22 3 0.001981 -0.001335
C5a U33 3 -0.000562 0.000167
C5a U12 3 -0.000347 0.001227
C5a U13 3 0.001108 -0.000105
C5a U23 3 0.000436 -0.000128
C6a U11 1 -0.003559 0.001899
C6a U22 1 0.001865 0.000486
C6a U33 1 0.00042 0.000474
C6a U12 1 -0.002296 0.000458
C6a U13 1 -0.000468 0.002224
C6a U23 1 0.000229 -0.00029
C6a U11 2 0.001263 -0.004181
C6a U22 2 0.000567 -0.001697
C6a U33 2 -0.000944 -0.001662
C6a U12 2 0.001686 -0.001861
C6a U13 2 0.00076 -0.000112
C6a U23 2 0.000045 0.000462
C6a U11 3 0.001625 0.001824
C6a U22 3 0.001205 -0.001023
C6a U33 3 0.000778 -0.000196
C6a U12 3 0.000435 0.00135
C6a U13 3 0.001561 0.000285
C6a U23 3 -0.000109 0.001178
H1c3a U11 1 0.001419 0.000534
H1c3a U22 1 0.002328 -0.001155
H1c3a U33 1 0.003398 -0.001687
H1c3a U12 1 -0.0004 0.001428
H1c3a U13 1 0.003348 0.000328
H1c3a U23 1 -0.000926 0.002396
H1c3a U11 2 -0.00209 -0.00098
H1c3a U22 2 -0.003285 0.000888
H1c3a U33 2 -0.004539 -0.002038
H1c3a U12 2 0.000714 -0.000275
H1c3a U13 2 -0.002527 0.000454
H1c3a U23 2 -0.000949 -0.001883
H1c3a U11 3 -0.000937 -0.000567
H1c3a U22 3 0.00008 0.002041
H1c3a U33 3 -0.001086 0.001018
H1c3a U12 3 -0.000808 -0.001174
H1c3a U13 3 -0.000655 0.000096
H1c3a U23 3 0.000262 -0.000874
H1c4a U11 1 -0.002529 0.000724
H1c4a U22 1 0.009018 -0.002793
H1c4a U33 1 0.00473 -0.000138
H1c4a U12 1 -0.001544 0.00098
H1c4a U13 1 0.0022 0.001131
H1c4a U23 1 -0.000574 -0.000063
H1c4a U11 2 0.000998 -0.003306
H1c4a U22 2 -0.003453 -0.002447
H1c4a U33 2 -0.00339 -0.005211
H1c4a U12 2 0.001702 0.001397
H1c4a U13 2 -0.001852 0.000822
H1c4a U23 2 -0.002606 -0.001034
H1c4a U11 3 0.000375 0.001368
H1c4a U22 3 0.000162 -0.000369
H1c4a U33 3 -0.002667 0.000574
H1c4a U12 3 0.0004 -0.000781
H1c4a U13 3 0.00012 -0.000829
H1c4a U23 3 0.00215 -0.001966
H1c5a U11 1 -0.004692 0.001856
H1c5a U22 1 0.011817 -0.000152
H1c5a U33 1 0.002205 0.000044
H1c5a U12 1 -0.004909 0.000367
H1c5a U13 1 -0.000128 0.00164
H1c5a U23 1 0.000674 -0.001141
H1c5a U11 2 0.004036 -0.004546
H1c5a U22 2 -0.000627 -0.007289
H1c5a U33 2 -0.001713 -0.004112
H1c5a U12 2 0.004227 0.000675
H1c5a U13 2 -0.000299 0.001267
H1c5a U23 2 -0.002132 0.001649
H1c5a U11 3 0.000651 0.003753
H1c5a U22 3 0.006133 0.002043
H1c5a U33 3 -0.000987 0.000068
H1c5a U12 3 -0.002496 0.001846
H1c5a U13 3 0.001635 -0.000022
H1c5a U23 3 0.000585 -0.000798
H1c6a U11 1 -0.004146 0.002656
H1c6a U22 1 0.004535 -0.000113
H1c6a U33 1 0.000105 0.001239
H1c6a U12 1 -0.004392 0.000356
H1c6a U13 1 -0.00089 0.003005
H1c6a U23 1 -0.000759 -0.000754
H1c6a U11 2 0.002315 -0.005026
H1c6a U22 2 -0.006482 -0.005801
H1c6a U33 2 -0.000107 -0.00147
H1c6a U12 2 0.003049 -0.002844
H1c6a U13 2 0.001615 -0.000221
H1c6a U23 2 0.001278 0.000767
H1c6a U11 3 0.002175 0.002764
H1c6a U22 3 0.00422 0.000737
H1c6a U33 3 0.00144 -0.000288
H1c6a U12 3 -0.000231 0.002516
H1c6a U13 3 0.002203 0.000603
H1c6a U23 3 -0.001043 0.001905
C1b U11 1 0.001005 -0.000146
C1b U22 1 0.000518 -0.000081
C1b U33 1 0.000441 0.009012
C1b U12 1 -0.000539 0.00091
C1b U13 1 0.000194 0.003978
C1b U23 1 -0.001462 -0.001216
C1b U11 2 -0.001018 0.000297
C1b U22 2 -0.001225 -0.000205
C1b U33 2 -0.006871 0.000226
C1b U12 2 -0.000762 -0.001185
C1b U13 2 -0.000558 0.000503
C1b U23 2 -0.000289 -0.000332
C1b U11 3 0.001573 -0.0008
C1b U22 3 -0.000341 0.000385
C1b U33 3 0.001628 -0.002322
C1b U12 3 0.001077 -0.001226
C1b U13 3 -0.001171 -0.002367
C1b U23 3 0.000614 -0.000712
C2b U11 1 0.000859 -0.00006
C2b U22 1 -0.000245 0.001761
C2b U33 1 0.003904 0.004984
C2b U12 1 -0.000037 0.001031
C2b U13 1 0.00186 0.003044
C2b U23 1 -0.001227 -0.000699
C2b U11 2 -0.001096 0.00055
C2b U22 2 -0.003234 -0.000111
C2b U33 2 -0.003382 0.002724
C2b U12 2 -0.000603 -0.001347
C2b U13 2 0.000636 -0.000667
C2b U23 2 -0.001181 0.000232
C2b U11 3 0.001183 -0.001296
C2b U22 3 0.000206 -0.00086
C2b U33 3 -0.000248 -0.001754
C2b U12 3 0.000984 -0.000756
C2b U13 3 0.000139 0.000087
C2b U23 3 0.000147 -0.002042
C3b U11 1 0.003321 0.000946
C3b U22 1 -0.000507 0.00408
C3b U33 1 0.005783 0.006464
C3b U12 1 -0.002574 0.00111
C3b U13 1 0.003791 0.004552
C3b U23 1 -0.001341 -0.002137
C3b U11 2 -0.000486 -0.000107
C3b U22 2 -0.003526 -0.001073
C3b U33 2 -0.004351 0.005458
C3b U12 2 -0.000962 -0.00263
C3b U13 2 0.000598 0.00134
C3b U23 2 -0.001356 0.000153
C3b U11 3 0.002926 0.002168
C3b U22 3 0.000892 -0.001072
C3b U33 3 -0.001034 -0.003011
C3b U12 3 0.002002 0.00001
C3b U13 3 -0.000247 0.00046
C3b U23 3 0.001843 -0.0015
C4b U11 1 0.005463 0.009087
C4b U22 1 -0.000053 0.003802
C4b U33 1 0.003855 0.005497
C4b U12 1 -0.004007 0.001587
C4b U13 1 0.003828 0.00527
C4b U23 1 0.000608 -0.002668
C4b U11 2 -0.004258 0.001296
C4b U22 2 -0.001527 -0.004201
C4b U33 2 -0.004424 0.002317
C4b U12 2 -0.000967 -0.003593
C4b U13 2 -0.000441 0.0033
C4b U23 2 -0.000798 0.001109
C4b U11 3 0.001938 0.003916
C4b U22 3 0.001528 -0.000324
C4b U33 3 0.000341 -0.001618
C4b U12 3 0.002125 0.001676
C4b U13 3 -0.0011 -0.00129
C4b U23 3 0.000527 -0.000306
C5b U11 1 0.005199 0.010303
C5b U22 1 0.003577 0.002413
C5b U33 1 -0.000339 0.006856
C5b U12 1 -0.002367 0.003185
C5b U13 1 0.002911 -0.000494
C5b U23 1 0.000608 -0.00348
C5b U11 2 -0.004913 0.001088
C5b U22 2 -0.001983 -0.001931
C5b U33 2 -0.005295 -0.001673
C5b U12 2 -0.001631 -0.001887
C5b U13 2 0.002728 0.002622
C5b U23 2 -0.000388 0.001711
C5b U11 3 0.001101 0.003897
C5b U22 3 0.001554 -0.000551
C5b U33 3 0.001812 -0.000668
C5b U12 3 0.000486 -0.000102
C5b U13 3 -0.001533 -0.001338
C5b U23 3 -0.000347 -0.000935
C6b U11 1 0.003699 0.002165
C6b U22 1 0.004212 0.000419
C6b U33 1 -0.002665 0.012075
C6b U12 1 -0.001167 0.002293
C6b U13 1 0.000415 -0.000384
C6b U23 1 -0.001486 -0.003658
C6b U11 2 -0.000794 0.000136
C6b U22 2 -0.001383 0.00143
C6b U33 2 -0.009336 -0.002116
C6b U12 2 -0.001423 -0.000678
C6b U13 2 0.002106 0.00087
C6b U23 2 0.000432 0.000227
C6b U11 3 0.001773 0.003068
C6b U22 3 -0.000201 -0.000212
C6b U33 3 0.003225 -0.002487
C6b U12 3 0.000286 -0.001609
C6b U13 3 -0.001096 -0.002234
C6b U23 3 0.00069 0.00007
H1c3b U11 1 0.00321 0.000581
H1c3b U22 1 0.011489 -0.000749
H1c3b U33 1 0.008957 0.010995
H1c3b U12 1 -0.00219 0.000517
H1c3b U13 1 0.005162 0.005467
H1c3b U23 1 -0.001666 -0.004317
H1c3b U11 2 -0.000372 -0.000237
H1c3b U22 2 0.013668 -0.014109
H1c3b U33 2 -0.006104 0.010652
H1c3b U12 2 0.000042 -0.003975
H1c3b U13 2 0.000588 0.001231
H1c3b U23 2 0.000638 -0.003652
H1c3b U11 3 0.00321 0.001781
H1c3b U22 3 0.001052 0.00727
H1c3b U33 3 -0.003222 -0.005774
H1c3b U12 3 0.002692 0.000722
H1c3b U13 3 0.000675 0.001411
H1c3b U23 3 0.0047 -0.000873
H1c4b U11 1 0.005631 0.017899
H1c4b U22 1 0.012217 0.001486
H1c4b U33 1 0.005266 0.007196
H1c4b U12 1 -0.004924 0.000914
H1c4b U13 1 0.004587 0.009719
H1c4b U23 1 0.003302 -0.003906
H1c4b U11 2 -0.00959 0.001868
H1c4b U22 2 0.024347 -0.010951
H1c4b U33 2 -0.005598 0.003494
H1c4b U12 2 0.001069 -0.005764
H1c4b U13 2 -0.003608 0.004717
H1c4b U23 2 0.003122 -0.000076
H1c4b U11 3 0.001861 0.003328
H1c4b U22 3 -0.004454 0.006985
H1c4b U33 3 0.000395 -0.002489
H1c4b U12 3 0.00232 0.005106
H1c4b U13 3 -0.000634 -0.00245
H1c4b U23 3 -0.00001 0.002283
H1c5b U11 1 0.004181 0.020532
H1c5b U22 1 0.020079 0.001354
H1c5b U33 1 -0.001955 0.007801
H1c5b U12 1 -0.001315 0.005171
H1c5b U13 1 0.004693 -0.003772
H1c5b U23 1 0.00354 -0.005214
H1c5b U11 2 -0.011187 0.00038
H1c5b U22 2 0.021665 -0.001936
H1c5b U33 2 -0.005241 -0.003493
H1c5b U12 2 -0.000898 -0.001944
H1c5b U13 2 0.004769 0.004262
H1c5b U23 2 0.003247 0.002228
H1c5b U11 3 0.000854 0.002879
H1c5b U22 3 -0.005033 0.004233
H1c5b U33 3 0.002306 -0.000173
H1c5b U12 3 -0.000933 0.000235
H1c5b U13 3 -0.002342 -0.001313
H1c5b U23 3 -0.001513 -0.000517
H1c6b U11 1 0.003816 0.002591
H1c6b U22 1 0.020411 -0.003959
H1c6b U33 1 -0.006663 0.020398
H1c6b U12 1 0.000211 0.002683
H1c6b U13 1 -0.0004 -0.002769
H1c6b U23 1 -0.001346 -0.006892
H1c6b U11 2 -0.000863 0.00018
H1c6b U22 2 0.020744 -0.00141
H1c6b U33 2 -0.015349 -0.003919
H1c6b U12 2 -0.000546 -0.000239
H1c6b U13 2 0.003203 0.000654
H1c6b U23 2 0.005011 -0.002131
H1c6b U11 3 0.001289 0.003243
H1c6b U22 3 -0.005939 0.006948
H1c6b U33 3 0.005811 -0.004751
H1c6b U12 3 -0.000369 -0.002089
H1c6b U13 3 -0.000895 -0.002915
H1c6b U23 3 0.001515 0.00306

loop_
_atom_type_symbol
_atom_type_scat_dispersion_real
_atom_type_scat_dispersion_imag
_atom_type_scat_source
C 0.0009 0.0008 'International Tables Vol C tables 4.2.6.8 and 6.1.1.1'
H 0.0000 0.0000 'International Tables Vol C tables 4.2.6.8 and 6.1.1.1'
N 0.0022 0.0015 'International Tables Vol C tables 4.2.6.8 and 6.1.1.1'
Na 0.0169 0.0120 'International Tables Vol C tables 4.2.6.8 and 6.1.1.1'
O 0.0043 0.0028 'International Tables Vol C tables 4.2.6.8 and 6.1.1.1'
S 0.0674 0.0612 'International Tables Vol C tables 4.2.6.8 and 6.1.1.1'

loop_
_cell_wave_vector_seq_id
_cell_wave_vector_x
_cell_wave_vector_y
_cell_wave_vector_z
1 0.000000 0.750000 0.000000

loop_
_exptl_crystal_face_index_h
_exptl_crystal_face_index_k
_exptl_crystal_face_index_l
_exptl_crystal_face_perp_dist
? ? ? ?

loop_
_geom_angle_atom_site_label_1
_geom_angle_atom_site_label_2
_geom_angle_atom_site_label_3
_geom_angle_site_ssg_symmetry_1
_geom_angle_site_ssg_symmetry_2
_geom_angle_site_ssg_symmetry_3
_geom_angle_av
_geom_angle_min
_geom_angle_max
_geom_angle_publ_flag
? ? ? ? ? ? ? ? ? ?

loop_
_geom_bond_atom_site_label_1
_geom_bond_atom_site_label_2
_geom_bond_site_ssg_symmetry_1
_geom_bond_site_ssg_symmetry_2
_geom_bond_distance_av
_geom_bond_distance_min
_geom_bond_distance_max
_geom_bond_publ_flag
? ? ? ? ? ? ? ?

loop_
_geom_hbond_atom_site_label_D
_geom_hbond_atom_site_label_H
_geom_hbond_atom_site_label_A
_geom_hbond_site_symmetry_D
_geom_hbond_site_symmetry_H
_geom_hbond_site_symmetry_A
_geom_hbond_distance_DH
_geom_hbond_distance_HA
_geom_hbond_distance_DA
_geom_hbond_angle_DHA
_geom_hbond_publ_flag
? ? ? ? ? ? ? ? ? ? ?

loop_
_geom_torsion_atom_site_label_1
_geom_torsion_atom_site_label_2
_geom_torsion_atom_site_label_3
_geom_torsion_atom_site_label_4
_geom_torsion_site_ssg_symmetry_1
_geom_torsion_site_ssg_symmetry_2
_geom_torsion_site_ssg_symmetry_3
_geom_torsion_site_ssg_symmetry_4
_geom_torsion_av
_geom_torsion_min
_geom_torsion_max
? ? ? ? ? ? ? ? ? ? ?

loop_
_restr_angle_atom_site_label_1
_restr_angle_site_symmetry_1
_restr_angle_atom_site_label_2
_restr_angle_site_symmetry_2
_restr_angle_atom_site_label_3
_restr_angle_site_symmetry_3
_restr_angle_target
_restr_angle_target_weight_param
? ? ? ? ? ? ? ?

loop_
_restr_distance_atom_site_label_1
_restr_distance_site_symmetry_1
_restr_distance_atom_site_label_2
_restr_distance_site_symmetry_2
_restr_distance_target
_restr_distance_target_weight_param
? ? ? ? ? ?

loop_
_restr_equal_angle_atom_site_label_1
_restr_equal_angle_site_symmetry_1
_restr_equal_angle_atom_site_label_2
_restr_equal_angle_site_symmetry_2
_restr_equal_angle_atom_site_label_3
_restr_equal_angle_site_symmetry_3
_restr_equal_angle_class_class_id
_restr_equal_angle_class_target_weight_param
? ? ? ? ? ? ? ?

loop_
_restr_equal_distance_atom_site_label_1
_restr_equal_distance_site_symmetry_1
_restr_equal_distance_atom_site_label_2
_restr_equal_distance_site_symmetry_2
_restr_equal_distance_class_class_id
_restr_equal_distance_class_target_weight_param
? ? ? ? ? ?

loop_
_restr_equal_torsion_atom_site_label_1
_restr_equal_torsion_site_symmetry_1
_restr_equal_torsion_atom_site_label_2
_restr_equal_torsion_site_symmetry_2
_restr_equal_torsion_atom_site_label_3
_restr_equal_torsion_site_symmetry_3
_restr_equal_torsion_atom_site_label_4
_restr_equal_torsion_site_symmetry_4
_restr_equal_torsion_class_class_id
_restr_equal_torsion_class_target_weight_param
? ? ? ? ? ? ? ? ? ?

loop_
_restr_torsion_atom_site_label_1
_restr_torsion_site_symmetry_1
_restr_torsion_atom_site_label_2
_restr_torsion_site_symmetry_2
_restr_torsion_atom_site_label_3
_restr_torsion_site_symmetry_3
_restr_torsion_atom_site_label_4
_restr_torsion_site_symmetry_4
_restr_torsion_angle_target
_restr_torsion_weight_param
? ? ? ? ? ? ? ? ? ?

loop_
_twin_individual_id
_twin_individual_mass_fraction_refined
_twin_individual_twin_matrix_11
_twin_individual_twin_matrix_12
_twin_individual_twin_matrix_13
_twin_individual_twin_matrix_21
_twin_individual_twin_matrix_22
_twin_individual_twin_matrix_23
_twin_individual_twin_matrix_31
_twin_individual_twin_matrix_32
_twin_individual_twin_matrix_33
? ? ? ? ? ? ? ? ? ? ?

loop_
_jana_atom_site_adp_c_label
_jana_atom_site_adp_c_type_symbol
_jana_atom_site_adp_c_111
_jana_atom_site_adp_c_112
_jana_atom_site_adp_c_113
_jana_atom_site_adp_c_122
_jana_atom_site_adp_c_123
_jana_atom_site_adp_c_133
_jana_atom_site_adp_c_222
_jana_atom_site_adp_c_223
_jana_atom_site_adp_c_233
_jana_atom_site_adp_c_333
? ? ? ? ? ? ? ? ? ? ? ?

loop_
_jana_atom_site_adp_d_label
_jana_atom_site_adp_d_type_symbol
_jana_atom_site_adp_d_1111
_jana_atom_site_adp_d_1112
_jana_atom_site_adp_d_1113
_jana_atom_site_adp_d_1122
_jana_atom_site_adp_d_1123
_jana_atom_site_adp_d_1133
_jana_atom_site_adp_d_1222
_jana_atom_site_adp_d_1223
_jana_atom_site_adp_d_1233
_jana_atom_site_adp_d_1333
_jana_atom_site_adp_d_2222
_jana_atom_site_adp_d_2223
_jana_atom_site_adp_d_2233
_jana_atom_site_adp_d_2333
_jana_atom_site_adp_d_3333
? ? ? ? ? ? ? ? ? ? ? ? ? ? ? ? ?

loop_
_jana_atom_site_adp_e_label
_jana_atom_site_adp_e_type_symbol
_jana_atom_site_adp_e_11111
_jana_atom_site_adp_e_11112
_jana_atom_site_adp_e_11113
_jana_atom_site_adp_e_11122
_jana_atom_site_adp_e_11123
_jana_atom_site_adp_e_11133
_jana_atom_site_adp_e_11222
_jana_atom_site_adp_e_11223
_jana_atom_site_adp_e_11233
_jana_atom_site_adp_e_11333
_jana_atom_site_adp_e_12222
_jana_atom_site_adp_e_12223
_jana_atom_site_adp_e_12233
_jana_atom_site_adp_e_12333
_jana_atom_site_adp_e_13333
_jana_atom_site_adp_e_22222
_jana_atom_site_adp_e_22223
_jana_atom_site_adp_e_22233
_jana_atom_site_adp_e_22333
_jana_atom_site_adp_e_23333
_jana_atom_site_adp_e_33333
? ? ? ? ? ? ? ? ? ? ? ? ? ? ? ? ? ? ? ? ? ? ?

loop_
_jana_atom_site_adp_f_label
_jana_atom_site_adp_f_type_symbol
_jana_atom_site_adp_f_111111
_jana_atom_site_adp_f_111112
_jana_atom_site_adp_f_111113
_jana_atom_site_adp_f_111122
_jana_atom_site_adp_f_111123
_jana_atom_site_adp_f_111133
_jana_atom_site_adp_f_111222
_jana_atom_site_adp_f_111223
_jana_atom_site_adp_f_111233
_jana_atom_site_adp_f_111333
_jana_atom_site_adp_f_112222
_jana_atom_site_adp_f_112223
_jana_atom_site_adp_f_112233
_jana_atom_site_adp_f_112333
_jana_atom_site_adp_f_113333
_jana_atom_site_adp_f_122222
_jana_atom_site_adp_f_122223
_jana_atom_site_adp_f_122233
_jana_atom_site_adp_f_122333
_jana_atom_site_adp_f_123333
_jana_atom_site_adp_f_133333
_jana_atom_site_adp_f_222222
_jana_atom_site_adp_f_222223
_jana_atom_site_adp_f_222233
_jana_atom_site_adp_f_222333
_jana_atom_site_adp_f_223333
_jana_atom_site_adp_f_233333
_jana_atom_site_adp_f_333333
? ? ? ? ? ? ? ? ? ? ? ? ? ? ? ? ? ? ? ? ? ? ? ? ? ? ? ? ? ?

loop_
_jana_atom_site_crenel_ortho_func_id
_jana_atom_site_crenel_ortho_func_c
_jana_atom_site_crenel_ortho_func_w
_jana_atom_site_crenel_ortho_func_eps
? ? ? ?

loop_
_jana_atom_site_occ_fourier_absolute_site_label
_jana_atom_site_occ_fourier_absolute
? ?

loop_
_jana_atom_site_occ_legendre_atom_site_label
_jana_atom_site_occ_legendre_param_order
_jana_atom_site_occ_legendre_param_coeff
? ? ?

loop_
_jana_atom_site_occ_xharm_atom_site_label
_jana_atom_site_occ_xharm_param_order
_jana_atom_site_occ_xharm_param_coeff
? ? ?

loop_
_jana_atom_site_occ_crenel_ortho_atom_site_label
_jana_atom_site_occ_crenel_ortho_param_order
_jana_atom_site_occ_crenel_ortho_id
_jana_atom_site_occ_crenel_ortho_param_coeff
? ? ? ?

loop_
_jana_atom_site_displace_legendre_atom_site_label
_jana_atom_site_displace_legendre_axis
_jana_atom_site_displace_legendre_param_order
_jana_atom_site_displace_legendre_param_coeff
? ? ? ?

loop_
_jana_atom_site_displace_xharm_site_label
_jana_atom_site_displace_xharm_axis
_jana_atom_site_displace_xharm_param_order
_jana_atom_site_displace_xharm_param_coeff
? ? ? ?

loop_
_jana_atom_site_displace_crenel_ortho_atom_site_label
_jana_atom_site_displace_crenel_ortho_axis
_jana_atom_site_displace_crenel_ortho_id
_jana_atom_site_displace_crenel_ortho_param_order
_jana_atom_site_displace_crenel_ortho_param_coeff
? ? ? ? ?

loop_
_jana_atom_site_u_legendre_atom_site_label
_jana_atom_site_u_legendre_tens_elem
_jana_atom_site_u_legendre_param_order
_jana_atom_site_u_legendre_param_coeff
? ? ? ?

loop_
_jana_atom_site_u_xharm_atom_site_label
_jana_atom_site_u_xharm_tens_elem
_jana_atom_site_u_xharm_param_order
_jana_atom_site_u_xharm_param_coeff
? ? ? ?

loop_
_jana_atom_site_u_crenel_ortho_atom_site_label
_jana_atom_site_u_crenel_ortho_tens_elem
_jana_atom_site_u_crenel_ortho_id
_jana_atom_site_u_crenel_ortho_param_order
_jana_atom_site_u_crenel_ortho_param_coeff
? ? ? ? ?

loop_
_jana_atom_site_adp_c_fourier_atom_site_label
_jana_atom_site_adp_c_fourier_tens_elem
_jana_atom_site_adp_c_fourier_wave_vector_seq_id
_jana_atom_site_adp_c_fourier_param_cos
_jana_atom_site_adp_c_fourier_param_sin
? ? ? ? ?

loop_
_jana_atom_site_adp_d_fourier_atom_site_label
_jana_atom_site_adp_d_fourier_tens_elem
_jana_atom_site_adp_d_fourier_wave_vector_seq_id
_jana_atom_site_adp_d_fourier_param_cos
_jana_atom_site_adp_d_fourier_param_sin
? ? ? ? ?

loop_
_jana_atom_site_adp_e_fourier_atom_site_label
_jana_atom_site_adp_e_fourier_tens_elem
_jana_atom_site_adp_e_fourier_wave_vector_seq_id
_jana_atom_site_adp_e_fourier_param_cos
_jana_atom_site_adp_e_fourier_param_sin
? ? ? ? ?

loop_
_jana_atom_site_adp_f_fourier_atom_site_label
_jana_atom_site_adp_f_fourier_tens_elem
_jana_atom_site_adp_f_fourier_wave_vector_seq_id
_jana_atom_site_adp_f_fourier_param_cos
_jana_atom_site_adp_f_fourier_param_sin
? ? ? ? ?
